data_7717350
loop_
_publ_author_name
'T&#xfc;z&#xfc;n, Ece Zeynep'
'Hnyk, Drahom&#xed;r'
'Bavol, Dmytro'
'Liteck&#xe1;, Miroslava'
'Fanfrl&#xed;k, Jind&#x159;ich'
'Gr&#x171;ner, Bohum&#xed;r'

_publ_section_title
;
 Modification of cobalt bis(dicarbollide) ions with nitrile groups on
 carbon atoms: a unique low-temperature skeletal rearrangement due to the
 specific electron-donor character of CN substitution.
;
_journal_issue 46
_journal_name_full 'Dalton transactions (Cambridge, England : 2003)'
_journal_page_first 18462
_journal_page_last 18466
_journal_paper_doi 10.1039/d4dt02588a
_journal_volume 53
_journal_year 2024
_chemical_formula_moiety 'C6 H20 B18 Co N2, C4 H12 N'
_chemical_formula_sum 'C10 H32 B18 Co N3'
_chemical_formula_weight 447.89
_space_group_crystal_system orthorhombic
_space_group_IT_number 41
_space_group_name_Hall 'A 2 -2ab'
_space_group_name_H-M_alt 'A e a 2'
_atom_sites_solution_hydrogens geom
_atom_sites_solution_primary dual
_audit_creation_date 2024-07-18
_audit_creation_method
;
Olex2 1.5-alpha
(compiled 2021.10.07 svn.r9718050b for OlexSys, GUI svn.r6410)
;
_audit_update_record
;
2024-07-18 deposited with the CCDC.	2024-10-23 downloaded from the CCDC.
;
_cell_angle_alpha 90
_cell_angle_beta 90
_cell_angle_gamma 90
_cell_formula_units_Z 8
_cell_length_a 20.7855(3)
_cell_length_b 19.9491(3)
_cell_length_c 11.25789(16)
_cell_measurement_reflns_used 23408
_cell_measurement_temperature 100.00(10)
_cell_measurement_theta_max 79.5620
_cell_measurement_theta_min 4.2180
_cell_volume 4668.11(12)
_computing_cell_refinement 'CrysAlisPro 1.171.43.105a (Rigaku OD, 2024)'
_computing_data_collection 'CrysAlisPro system (CCD 43.104a 64-bit (release 22-12-2023))'
_computing_data_reduction 'CrysAlisPro 1.171.43.105a (Rigaku OD, 2024)'
_computing_molecular_graphics 'Olex2 1.5-alpha (Dolomanov et al., 2009)'
_computing_publication_material 'Olex2 1.5-alpha (Dolomanov et al., 2009)'
_computing_structure_refinement 'SHELXL 2018/3 (Sheldrick, 2015)'
_computing_structure_solution 'SHELXT  (Sheldrick, 2015)'
_diffrn_ambient_environment N~2~
_diffrn_ambient_temperature 100.00(10)
_diffrn_detector 'Hybrid Pixel Array Detector'
_diffrn_detector_area_resol_mean 10.0000
_diffrn_detector_type HyPix
_diffrn_measured_fraction_theta_full 1.000
_diffrn_measured_fraction_theta_max 0.990
_diffrn_measurement_details
;
List of Runs (angles in degrees, time in seconds):

  # Type    Start    End  Width  t~exp~   \w     \q     \k     \f   Frames
#--------------------------------------------------------------------------
  1  \w   -114.00 -89.00   0.50    3.50    --  -49.39-147.00 171.00   50
  2  \w    -85.00 -21.00   0.50    3.50    --  -49.39 123.00  56.00  128
  3  \w   -102.00 -25.00   0.50    3.50    --  -49.39 147.00-139.00  154
  4  \w     46.00  86.00   0.50    3.50    --   49.39-147.00 171.00   80
  5  \w     38.00  63.00   0.50    3.50    --   49.39-123.00 -23.00   50
  6  \w   -141.00-116.00   0.50   13.00    --  -90.00-123.00 -23.00   50
  7  \w    -77.00 -52.00   0.50   13.00    --  -90.00 123.00  56.00   50
  8  \w    -75.00 -49.00   0.50   13.00    --  -90.00 147.00-139.00   52
  9  \w   -115.00 -89.00   0.50   13.00    --  -90.00-147.00 171.00   52
 10  \w    115.00 177.00   0.50   13.00    --  111.50 123.00  56.00  124
 11  \w     57.00 127.00   0.50   13.00    --  111.50-147.00 171.00  140
 12  \w     52.00  77.00   0.50   13.00    --  111.50-123.00 -23.00   50
 13  \w    100.00 125.00   0.50   13.00    --  111.50 147.00-139.00   50
 14  \w   -119.00 -90.00   0.50    3.50    --  -49.39 -77.00 -30.00   58
 15  \w    -21.00  23.00   0.50    3.50    --  -49.39  19.00-180.00   88
 16  \w   -121.00 -46.00   0.50    3.50    --  -49.39 -37.00-150.00  150
 17  \w   -118.00 -90.00   0.50    3.50    --  -49.39 -77.00 -60.00   56
 18  \w   -122.00 -43.00   0.50    3.50    --  -49.39 -37.00 -90.00  158
 19  \w     92.00 121.00   0.50    3.50    --   49.39  77.00 150.00   58
 20  \w     41.00  68.00   0.50    3.50    --   49.39  57.00 -30.00   54
 21  \w   -104.00 -78.00   0.50   13.00    --  -90.00 -57.00 -89.64   52
 22  \w   -102.00 -76.00   0.50   13.00    --  -90.00 -61.00 -60.00   52
 23  \w   -101.00 -75.00   0.50   13.00    --  -90.00 -64.00 -86.90   52
 24  \w   -112.00 -74.00   0.50   13.00    --  -90.00 -66.00-102.63   76
 25  \w   -100.00 -75.00   0.50   13.00    --  -90.00 -63.00 -70.10   50
 26  \w   -101.00 -76.00   0.50   13.00    --  -90.00 -61.00 -30.00   50
 27  \w   -154.00-125.00   0.50   13.00    --  -90.00 -66.00-102.63   58
 28  \w   -160.00-130.00   0.50   13.00    --  -90.00 -64.00 -86.90   60
 29  \w   -162.00-108.00   0.50   13.00    --  -90.00 -30.00  30.00  108
 30  \w   -104.00 -78.00   0.50   13.00    --  -90.00 -62.00 -48.15   52
 31  \w   -158.00-132.00   0.50   13.00    --  -90.00 -62.00 -48.15   52
 32  \w     99.00 162.00   0.50   13.00    --  111.50  61.00-120.00  126
 33  \w     98.00 164.00   0.50   13.00    --  111.50  61.00 -60.00  132
 34  \w     64.00  90.00   0.50   13.00    --  111.50 -77.00 120.00   52
 35  \w     42.00  68.00   0.50   13.00    --  111.50 -61.00-120.00   52
 36  \w    133.00 176.00   0.50   13.00    --  111.50  77.00-120.00   86
 37  \w    131.00 176.00   0.50   13.00    --  111.50  77.00-150.00   90
 38  \w     49.00  75.00   0.50   13.00    --  111.50 -94.00   0.00   52
 39  \w     97.00 170.00   0.50   13.00    --  111.50  61.00 -30.00  146
 40  \w     41.00  83.00   0.50   13.00    --  111.50 -94.00  90.00   84
 41  \w     91.00 127.00   0.50   13.00    --  111.50  77.00-120.00   72
 42  \w     93.00 178.00   0.50   13.00    --  111.50  77.00 -90.00  170
 43  \w     52.00 110.00   0.50   13.00    --  111.50-125.00  60.00  116
 44  \w     77.00 111.00   0.50   13.00    --  111.50-125.00-120.00   68
 45  \w     43.00  69.00   0.50   13.00    --  111.50-125.00-120.00   52
 46  \w    102.00 128.00   0.50   13.00    --  111.50  61.00 150.00   52
 47  \w     95.00 138.00   0.50   13.00    --  111.50 125.00 150.00   86
 48  \w     98.00 126.00   0.50   13.00    --  111.50  77.00-150.00   56
 49  \w    143.00 170.00   0.50   13.00    --  111.50  77.00 -60.00   54
 50  \w     92.00 118.00   0.50   13.00    --  111.50  77.00 -60.00   52
 51  \w     97.00 145.00   0.50   13.00    --  111.50  61.00 -90.00   96
 52  \w     49.00 102.00   0.50   13.00    --  111.50 -94.00 150.00  106
 53  \w    143.00 177.00   0.50   13.00    --  111.50  61.00 150.00   68
 54  \w    135.00 170.00   0.50   13.00    --  111.50  45.00-150.00   70
 55  \w     44.00  72.00   0.50   13.00    --  111.50 -61.00  90.00   56
 56  \w    104.00 166.00   0.50   13.00    --  111.50  30.00  90.00  124
 57  \w    114.00 173.00   0.50   13.00    --  111.50  15.00  60.00  118
 58  \w     95.00 147.00   0.50   13.00    --  111.50  77.00 -30.00  104
 59  \w    136.00 161.00   0.50   13.00    --  111.50  30.00 120.00   50
 60  \w     45.00 111.00   0.50   13.00    --  111.50 -77.00 -60.00  132
 61  \w    128.00 177.00   0.50   13.00    --  111.50  45.00 150.00   98
 62  \w     44.00  70.00   0.50   13.00    --  111.50 -61.00 -60.00   52
 63  \w    106.00 132.00   0.50   13.00    --  111.50 -77.00 120.00   52
 64  \w     44.00  69.00   0.50   13.00    --  111.50 -61.00   0.00   50
 65  \w     45.00  70.00   0.50   13.00    --  111.50 -61.00-180.00   50
;
_diffrn_measurement_device 'four-circle diffractometer'
_diffrn_measurement_device_type 'XtaLAB Synergy, Dualflex, HyPix'
_diffrn_measurement_method '\w scans'
_diffrn_orient_matrix_type 'CrysAlisPro convention (1999,Acta A55,543-557)'
_diffrn_orient_matrix_UB_11 0.0708791000
_diffrn_orient_matrix_UB_12 0.0182682000
_diffrn_orient_matrix_UB_13 0.0233295000
_diffrn_orient_matrix_UB_21 0.0205944000
_diffrn_orient_matrix_UB_22 -0.0432941000
_diffrn_orient_matrix_UB_23 -0.1067134000
_diffrn_orient_matrix_UB_31 -0.0066232000
_diffrn_orient_matrix_UB_32 0.0613617000
_diffrn_orient_matrix_UB_33 -0.0822724000
_diffrn_radiation_monochromator mirror
_diffrn_radiation_probe x-ray
_diffrn_radiation_type 'Cu K\a'
_diffrn_radiation_wavelength 1.54184
_diffrn_reflns_av_R_equivalents 0.0696
_diffrn_reflns_av_unetI/netI 0.0364
_diffrn_reflns_Laue_measured_fraction_full 1.000
_diffrn_reflns_Laue_measured_fraction_max 0.990
_diffrn_reflns_limit_h_max 26
_diffrn_reflns_limit_h_min -26
_diffrn_reflns_limit_k_max 25
_diffrn_reflns_limit_k_min -24
_diffrn_reflns_limit_l_max 13
_diffrn_reflns_limit_l_min -14
_diffrn_reflns_number 41813
_diffrn_reflns_point_group_measured_fraction_full 0.946
_diffrn_reflns_point_group_measured_fraction_max 0.926
_diffrn_reflns_theta_full 67.684
_diffrn_reflns_theta_max 80.624
_diffrn_reflns_theta_min 4.254
_diffrn_source 'micro-focus sealed X-ray tube'
_diffrn_source_type 'PhotonJet (Cu) X-ray Source'
_exptl_absorpt_coefficient_mu 5.756
_exptl_absorpt_correction_T_max 0.962
_exptl_absorpt_correction_T_min 0.350
_exptl_absorpt_correction_type gaussian
_exptl_absorpt_process_details
;
CrysAlisPro 1.171.43.105a (Rigaku Oxford Diffraction, 2024)
Numerical absorption correction based on gaussian integration over
a multifaceted crystal model
Empirical absorption correction using spherical harmonics,
implemented in SCALE3 ABSPACK scaling algorithm.
;
_exptl_crystal_colour yellow
_exptl_crystal_colour_primary yellow
_exptl_crystal_density_diffrn 1.275
_exptl_crystal_description prism
_exptl_crystal_F_000 1840
_exptl_crystal_size_max 0.29
_exptl_crystal_size_mid 0.12
_exptl_crystal_size_min 0.068
_refine_diff_density_max 0.789
_refine_diff_density_min -0.522
_refine_diff_density_rms 0.075
_refine_ls_abs_structure_details
;
 Flack x determined using 1838 quotients [(I+)-(I-)]/[(I+)+(I-)]
 (Parsons, Flack and Wagner, Acta Cryst. B69 (2013) 249-259).
;
_refine_ls_abs_structure_Flack -0.013(4)
_refine_ls_extinction_method none
_refine_ls_goodness_of_fit_ref 1.072
_refine_ls_hydrogen_treatment constr
_refine_ls_matrix_type full
_refine_ls_number_parameters 309
_refine_ls_number_reflns 4759
_refine_ls_number_restraints 1
_refine_ls_restrained_S_all 1.072
_refine_ls_R_factor_all 0.0493
_refine_ls_R_factor_gt 0.0473
_refine_ls_shift/su_max 0.000
_refine_ls_shift/su_mean 0.000
_refine_ls_structure_factor_coef Fsqd
_refine_ls_weighting_details 'w=1/[\s^2^(Fo^2^)+(0.0919P)^2^+4.6442P] where P=(Fo^2^+2Fc^2^)/3'
_refine_ls_weighting_scheme calc
_refine_ls_wR_factor_gt 0.1312
_refine_ls_wR_factor_ref 0.1344
_reflns_Friedel_coverage 0.775
_reflns_Friedel_fraction_full 0.886
_reflns_Friedel_fraction_max 0.853
_reflns_number_gt 4559
_reflns_number_total 4759
_reflns_threshold_expression 'I > 2\s(I)'
_cod_data_source_file d4dt02588a2.cif
_cod_data_source_block gr-db-732-3-f2-gg
_cod_depositor_comments 'Adding full bibliography for 7717349--7717350.cif.'
_cod_original_cell_volume 4668.09(11)
_cod_original_sg_symbol_Hall 'A 2 -2ac'
_cod_database_code 7717350
_shelx_shelxl_version_number 2018/3
_chemical_oxdiff_formula 'C10 H32 B18 Co N3'
_shelx_space_group_comment
;
The symmetry employed for this shelxl refinement is uniquely defined
by the following loop, which should always be used as a source of
symmetry information in preference to the above space-group names.
They are only intended as comments.
;
_shelx_estimated_absorpt_t_max 0.696
_shelx_estimated_absorpt_t_min 0.286
_olex2_refinement_description
;
1. Fixed Uiso
 At 1.2 times of:
  All B(H) groups, All C(H) groups
 At 1.5 times of:
  All C(H,H,H) groups
2. Uiso/Uaniso restraints and constraints
Uanis(C4B) = Uanis(C4A)
3. Others
 Sof(C4A)=Sof(H4AA)=Sof(H4AB)=Sof(H4AC)=1-FVAR(1)
 Sof(C4B)=Sof(H4BA)=Sof(H4BB)=Sof(H4BC)=FVAR(1)
 Sof(C1A)=Sof(H1AA)=Sof(H1AB)=Sof(H1AC)=1-FVAR(2)
 Sof(C1B)=Sof(H1BA)=Sof(H1BB)=Sof(H1BC)=FVAR(2)
4.a Idealised Me refined as rotating group:
 C2AB(H2AA,H2AB,H2AC), C3AB(H3AA,H3AB,H3AC), C1A(H1AA,H1AB,H1AC), C4A(H4AA,
 H4AB,H4AC), C4B(H4BA,H4BB,H4BC), C1B(H1BA,H1BB,H1BC)
4.b Boron cage BH refined with riding coordinates:
 C2(H2), C2'(H2'), B4(H4), B11'(H11'), B8'(H8'), B7(H7), B8(H8), B4'(H4'),
 B10'(H10'), B6'(H6'), B7'(H7'), B5(H5), B5'(H5'), B9'(H9'), B10(H10), B6(H6),
 B12'(H12'), B9(H9), B12(H12), B11(H11)
;
_olex2_submission_special_instructions 'No special instructions were received'
_oxdiff_exptl_absorpt_empirical_details
;
Empirical correction (ABSPACK) includes:
- Absorption correction using spherical harmonics
- Frame scaling
;
_oxdiff_exptl_absorpt_empirical_full_max 2.602
_oxdiff_exptl_absorpt_empirical_full_min 0.536

loop_
_space_group_symop_operation_xyz
'x, y, z'
'-x, -y, z'
'x+1/2, -y+1/2, z'
'-x+1/2, y+1/2, z'
'x, y+1/2, z+1/2'
'-x, -y+1/2, z+1/2'
'x+1/2, -y+1, z+1/2'
'-x+1/2, y+1, z+1/2'

loop_
_atom_site_label
_atom_site_type_symbol
_atom_site_fract_x
_atom_site_fract_y
_atom_site_fract_z
_atom_site_U_iso_or_equiv
_atom_site_adp_type
_atom_site_occupancy
_atom_site_site_symmetry_order
_atom_site_calc_flag
_atom_site_refinement_flags_posn
_atom_site_refinement_flags_adp
_atom_site_refinement_flags_occupancy
_atom_site_disorder_assembly
_atom_site_disorder_group
Co3 Co 0.66514(2) 0.50567(2) 0.73123(7) 0.01632(18) Uani 1 1 d . . . . .
N2 N 0.58632(19) 0.51086(18) 0.4197(4) 0.0306(8) Uani 1 1 d . . . . .
C4 C 0.60554(18) 0.53685(19) 0.5041(4) 0.0236(7) Uani 1 1 d . . . . .
N3 N 0.48263(18) 0.35816(18) 0.1842(4) 0.0330(8) Uani 1 1 d . . . . .
C2 C 0.67604(17) 0.41867(18) 0.6316(4) 0.0196(7) Uani 1 1 d . . . . .
H2 H 0.683039 0.434018 0.536806 0.023 Uiso 1 1 calc R U . . .
N1 N 0.84507(16) 0.4724(2) 0.6655(3) 0.0298(8) Uani 1 1 d . . . . .
C1 C 0.73272(15) 0.42940(16) 0.7307(4) 0.0201(6) Uani 1 1 d . . . . .
C3 C 0.79486(17) 0.45364(19) 0.6928(3) 0.0224(7) Uani 1 1 d . . . . .
C2' C 0.70752(17) 0.57801(17) 0.6245(3) 0.0196(7) Uani 1 1 d . . . . .
H2' H 0.741892 0.551748 0.563644 0.024 Uiso 1 1 calc R U . . .
C1' C 0.62981(17) 0.57167(18) 0.6070(3) 0.0192(7) Uani 1 1 d . . . . .
B4 B 0.70149(19) 0.4459(2) 0.8691(4) 0.0208(8) Uani 1 1 d . . . . .
H4 H 0.724905 0.477155 0.939496 0.025 Uiso 1 1 calc R U . . .
B11' B 0.5918(2) 0.6450(2) 0.6410(4) 0.0224(8) Uani 1 1 d . . . . .
H11' H 0.546888 0.663230 0.596463 0.027 Uiso 1 1 calc R U . . .
B8' B 0.6524(2) 0.5867(2) 0.8511(4) 0.0212(8) Uani 1 1 d . . . . .
H8' H 0.648004 0.570262 0.945876 0.025 Uiso 1 1 calc R U . . .
B7 B 0.6016(2) 0.4266(2) 0.6938(4) 0.0226(9) Uani 1 1 d . . . . .
H7 H 0.557632 0.445214 0.646670 0.027 Uiso 1 1 calc R U . . .
B8 B 0.6148(2) 0.4418(2) 0.8500(4) 0.0213(8) Uani 1 1 d . . . . .
H8 H 0.579881 0.469130 0.908247 0.026 Uiso 1 1 calc R U . . .
B4' B 0.58942(18) 0.57440(19) 0.7423(4) 0.0202(8) Uani 1 1 d . . . . .
H4' H 0.542852 0.548999 0.764202 0.024 Uiso 1 1 calc R U . . .
B10' B 0.6538(2) 0.7004(2) 0.6870(5) 0.0246(8) Uani 1 1 d . . . . .
H10' H 0.649857 0.755957 0.675261 0.030 Uiso 1 1 calc R U . . .
B6' B 0.66704(19) 0.6466(2) 0.5647(4) 0.0241(9) Uani 1 1 d . . . . .
H6' H 0.672285 0.665589 0.471587 0.029 Uiso 1 1 calc R U . . .
B7' B 0.72736(19) 0.5866(2) 0.7707(4) 0.0210(8) Uani 1 1 d . . . . .
H7' H 0.773403 0.568816 0.811603 0.025 Uiso 1 1 calc R U . . .
B5 B 0.7343(2) 0.3648(2) 0.8309(4) 0.0244(9) Uani 1 1 d . . . . .
H5 H 0.778716 0.345287 0.875442 0.029 Uiso 1 1 calc R U . . .
B5' B 0.7281(2) 0.6567(2) 0.6716(4) 0.0232(8) Uani 1 1 d . . . . .
H5' H 0.774033 0.682919 0.648016 0.028 Uiso 1 1 calc R U . . .
B9' B 0.6921(2) 0.6640(2) 0.8140(4) 0.0244(9) Uani 1 1 d . . . . .
H9' H 0.713948 0.695897 0.885148 0.029 Uiso 1 1 calc R U . . .
B10 B 0.6700(2) 0.3118(2) 0.7876(5) 0.0258(9) Uani 1 1 d . . . . .
H10 H 0.671125 0.256522 0.805194 0.031 Uiso 1 1 calc R U . . .
B6 B 0.7191(2) 0.3481(2) 0.6773(5) 0.0248(9) Uani 1 1 d . . . . .
H6 H 0.752809 0.318196 0.620731 0.030 Uiso 1 1 calc R U . . .
B12' B 0.6070(2) 0.6569(2) 0.7947(4) 0.0239(9) Uani 1 1 d . . . . .
H12' H 0.572153 0.684307 0.852886 0.029 Uiso 1 1 calc R U . . .
B9 B 0.6588(2) 0.3707(2) 0.9039(4) 0.0244(9) Uani 1 1 d . . . . .
H9 H 0.652975 0.354076 0.998305 0.029 Uiso 1 1 calc R U . . .
B12 B 0.5973(2) 0.3585(2) 0.7966(5) 0.0255(9) Uani 1 1 d . . . . .
H12 H 0.550508 0.333514 0.818735 0.031 Uiso 1 1 calc R U . . .
C2AB C 0.5019(3) 0.2987(4) 0.1149(8) 0.0642(19) Uani 1 1 d . . . . .
H2AA H 0.544572 0.306214 0.080392 0.096 Uiso 1 1 calc R U . . .
H2AB H 0.470642 0.291049 0.051173 0.096 Uiso 1 1 calc R U . . .
H2AC H 0.503259 0.259454 0.167130 0.096 Uiso 1 1 calc R U . . .
B11 B 0.6350(2) 0.3462(2) 0.6559(4) 0.0256(9) Uani 1 1 d . . . . .
H11 H 0.613484 0.314345 0.584261 0.031 Uiso 1 1 calc R U . . .
C3AB C 0.4131(3) 0.3498(4) 0.2039(10) 0.080(3) Uani 1 1 d . . . A 1
H3AA H 0.405668 0.310756 0.255022 0.121 Uiso 1 1 calc R U . A 1
H3AB H 0.391494 0.342965 0.127488 0.121 Uiso 1 1 calc R U . A 1
H3AC H 0.395809 0.389996 0.242371 0.121 Uiso 1 1 calc R U . A 1
C1A C 0.5186(5) 0.3695(5) 0.2874(8) 0.058(3) Uani 0.725(17) 1 d . . P A 1
H1AA H 0.513225 0.416204 0.312565 0.087 Uiso 0.725(17) 1 calc R U P A 1
H1AB H 0.564123 0.360701 0.271292 0.087 Uiso 0.725(17) 1 calc R U P A 1
H1AC H 0.503519 0.339567 0.350566 0.087 Uiso 0.725(17) 1 calc R U P A 1
C4A C 0.4883(5) 0.4192(6) 0.1013(16) 0.090(5) Uani 0.738(14) 1 d . . P A 1
H4AA H 0.477141 0.460014 0.145180 0.135 Uiso 0.738(14) 1 calc R U P A 1
H4AB H 0.458889 0.413781 0.034005 0.135 Uiso 0.738(14) 1 calc R U P A 1
H4AC H 0.532588 0.422724 0.071962 0.135 Uiso 0.738(14) 1 calc R U P A 1
C4B C 0.4317(12) 0.4034(14) 0.167(4) 0.090(5) Uani 0.262(14) 1 d . . P A 2
H4BA H 0.430872 0.436037 0.231567 0.135 Uiso 0.262(14) 1 calc R U P A 2
H4BB H 0.390877 0.378808 0.164703 0.135 Uiso 0.262(14) 1 calc R U P A 2
H4BC H 0.437765 0.426919 0.090911 0.135 Uiso 0.262(14) 1 calc R U P A 2
C1B C 0.5479(8) 0.3904(9) 0.1956(16) 0.035(5) Uani 0.275(17) 1 d . . P A 2
H1BA H 0.552033 0.410798 0.274390 0.052 Uiso 0.275(17) 1 calc R U P A 2
H1BB H 0.552698 0.425025 0.134496 0.052 Uiso 0.275(17) 1 calc R U P A 2
H1BC H 0.581371 0.356302 0.185238 0.052 Uiso 0.275(17) 1 calc R U P A 2

loop_
_atom_site_aniso_label
_atom_site_aniso_U_11
_atom_site_aniso_U_22
_atom_site_aniso_U_33
_atom_site_aniso_U_23
_atom_site_aniso_U_13
_atom_site_aniso_U_12
Co3 0.0141(3) 0.0157(3) 0.0191(3) -0.0001(3) -0.0003(3) -0.00043(16)
N2 0.0327(19) 0.0330(19) 0.0263(19) -0.0007(15) -0.0058(15) -0.0037(14)
C4 0.0209(16) 0.0245(18) 0.0255(19) 0.0041(15) -0.0011(14) 0.0005(13)
N3 0.0227(15) 0.0286(17) 0.048(2) -0.0045(16) 0.0079(16) -0.0021(14)
C2 0.0184(14) 0.0199(16) 0.0204(17) -0.0089(13) -0.0010(14) -0.0005(13)
N1 0.0203(15) 0.038(2) 0.0306(19) -0.0015(16) -0.0004(14) -0.0028(14)
C1 0.0167(14) 0.0199(14) 0.0238(15) -0.0020(16) -0.0011(15) 0.0031(11)
C3 0.0202(16) 0.0244(17) 0.0227(17) -0.0019(13) -0.0018(13) 0.0022(13)
C2' 0.0185(15) 0.0170(16) 0.0234(18) 0.0034(13) 0.0030(14) -0.0022(12)
C1' 0.0200(16) 0.0182(17) 0.0193(18) 0.0047(13) -0.0007(14) 0.0006(13)
B4 0.0206(18) 0.0194(19) 0.0223(19) 0.0021(15) -0.0003(16) 0.0020(15)
B11' 0.0224(19) 0.0185(18) 0.026(2) 0.0007(16) -0.0008(16) 0.0009(15)
B8' 0.0235(17) 0.0179(18) 0.022(2) -0.0057(15) -0.0016(16) 0.0018(15)
B7 0.0175(17) 0.0217(19) 0.029(2) -0.0016(15) 0.0024(15) -0.0050(14)
B8 0.0205(17) 0.0206(18) 0.023(2) 0.0036(15) 0.0048(15) -0.0017(15)
B4' 0.0190(17) 0.0200(17) 0.022(2) 0.0003(16) 0.0014(16) 0.0028(13)
B10' 0.0235(17) 0.0202(19) 0.030(2) 0.0019(16) -0.0012(16) -0.0014(15)
B6' 0.0211(19) 0.023(2) 0.028(2) 0.0030(17) -0.0003(16) 0.0000(14)
B7' 0.0178(17) 0.0199(18) 0.025(2) -0.0015(15) -0.0011(15) -0.0042(14)
B5 0.0237(19) 0.022(2) 0.028(2) 0.0026(16) -0.0014(16) 0.0023(15)
B5' 0.0201(18) 0.0194(19) 0.030(2) -0.0023(16) -0.0003(17) -0.0026(15)
B9' 0.025(2) 0.0231(19) 0.025(2) -0.0017(16) -0.0024(16) 0.0000(16)
B10 0.0249(19) 0.0169(19) 0.035(2) -0.0005(17) 0.0025(18) -0.0004(15)
B6 0.0224(19) 0.022(2) 0.030(2) -0.0007(17) 0.0038(18) 0.0016(16)
B12' 0.0226(19) 0.021(2) 0.028(2) -0.0002(16) 0.0025(17) 0.0015(16)
B9 0.026(2) 0.022(2) 0.025(2) 0.0037(17) 0.0016(16) -0.0001(15)
B12 0.0230(19) 0.0194(19) 0.034(2) 0.0019(17) 0.0022(18) -0.0031(15)
C2AB 0.074(5) 0.059(4) 0.060(4) -0.020(3) 0.001(3) 0.016(3)
B11 0.0225(19) 0.025(2) 0.029(2) -0.0029(17) 0.0004(17) -0.0041(16)
C3AB 0.048(3) 0.083(5) 0.110(8) -0.025(5) 0.026(4) -0.021(3)
C1A 0.056(5) 0.079(6) 0.038(4) -0.017(4) 0.003(4) -0.011(5)
C4A 0.042(4) 0.064(6) 0.164(14) 0.061(7) 0.003(6) -0.004(4)
C4B 0.042(4) 0.064(6) 0.164(14) 0.061(7) 0.003(6) -0.004(4)
C1B 0.033(9) 0.037(9) 0.034(9) -0.010(6) 0.008(6) -0.013(6)

loop_
_atom_type_symbol
_atom_type_description
_atom_type_scat_dispersion_real
_atom_type_scat_dispersion_imag
_atom_type_scat_source
C C 0.0181 0.0091 'International Tables Vol C Tables 4.2.6.8 and 6.1.1.4'
H H 0.0000 0.0000 'International Tables Vol C Tables 4.2.6.8 and 6.1.1.4'
B B 0.0090 0.0039 'International Tables Vol C Tables 4.2.6.8 and 6.1.1.4'
Co Co -2.3653 3.6143 'International Tables Vol C Tables 4.2.6.8 and 6.1.1.4'
N N 0.0311 0.0180 'International Tables Vol C Tables 4.2.6.8 and 6.1.1.4'

loop_
_exptl_crystal_face_index_h
_exptl_crystal_face_index_k
_exptl_crystal_face_index_l
_exptl_crystal_face_perp_dist
1 -2 0 0.0598
-2 1 2 0.1192
-1 2 0 0.0455
5 1 -7 0.1154
-9 -9 0 0.0694
-11 0 -4 0.0946
11 -1 4 0.0847
8 10 -1 0.0235
-2 10 -5 0.0814
-7 7 5 0.0995
11 7 2 0.0397
-13 -2 1 0.0518
13 2 -1 0.0148
13 -3 1 0.0413
-9 5 5 0.0956
3 9 5 0.0967
-11 6 -3 0.0795
12 1 -3 0.0437
13 -3 -1 0.0354

loop_
_geom_angle_atom_site_label_1
_geom_angle_atom_site_label_2
_geom_angle_atom_site_label_3
_geom_angle
_geom_angle_site_symmetry_1
_geom_angle_site_symmetry_3
_geom_angle_publ_flag
C2 Co3 B4 83.40(17) . . ?
C2 Co3 B8' 172.99(18) . . ?
C2 Co3 B7 48.17(16) . . ?
C2 Co3 B8 83.81(17) . . ?
C2 Co3 B4' 131.44(16) . . ?
C2 Co3 B7' 133.14(16) . . ?
C1 Co3 C2 46.44(15) . . ?
C1 Co3 C2' 102.78(15) . . ?
C1 Co3 B4 48.73(17) . . ?
C1 Co3 B8' 130.28(17) . . ?
C1 Co3 B7 82.76(15) . . ?
C1 Co3 B8 83.98(16) . . ?
C1 Co3 B4' 172.99(16) . . ?
C1 Co3 B7' 98.44(15) . . ?
C2' Co3 C2 102.84(16) . . ?
C2' Co3 B4 132.15(15) . . ?
C2' Co3 B8' 83.78(16) . . ?
C2' Co3 B7 132.33(17) . . ?
C2' Co3 B8 172.68(16) . . ?
C2' Co3 B4' 84.15(15) . . ?
C2' Co3 B7' 48.01(17) . . ?
C1' Co3 C2 101.93(16) . . ?
C1' Co3 C1 135.28(18) . . ?
C1' Co3 C2' 46.54(14) . . ?
C1' Co3 B4 174.64(17) . . ?
C1' Co3 B8' 84.26(16) . . ?
C1' Co3 B7 96.89(17) . . ?
C1' Co3 B8 129.56(16) . . ?
C1' Co3 B4' 49.61(16) . . ?
C1' Co3 B7' 82.66(16) . . ?
B4 Co3 B8' 90.44(17) . . ?
B4 Co3 B7 87.01(17) . . ?
B4 Co3 B8 50.96(17) . . ?
B4 Co3 B7' 93.35(17) . . ?
B8' Co3 B8 89.71(17) . . ?
B7 Co3 B8' 128.39(17) . . ?
B7 Co3 B8 50.63(18) . . ?
B7 Co3 B7' 178.68(17) . . ?
B4' Co3 B4 126.84(18) . . ?
B4' Co3 B8' 50.83(17) . . ?
B4' Co3 B7 91.80(16) . . ?
B4' Co3 B8 89.15(17) . . ?
B4' Co3 B7' 86.97(15) . . ?
B7' Co3 B8' 50.35(17) . . ?
B7' Co3 B8 128.84(18) . . ?
N2 C4 C1' 177.8(4) . . ?
C2AB N3 C4A 107.1(8) . . ?
C2AB N3 C1B 98.2(7) . . ?
C3AB N3 C2AB 104.8(5) . . ?
C3AB N3 C4A 104.9(6) . . ?
C1A N3 C2AB 115.1(6) . . ?
C1A N3 C3AB 114.7(6) . . ?
C1A N3 C4A 109.5(8) . . ?
C4B N3 C2AB 130(2) . . ?
C4B N3 C1B 114.6(14) . . ?
Co3 C2 H2 107.5 . . ?
C1 C2 Co3 66.52(17) . . ?
C1 C2 H2 121.3 . . ?
C1 C2 B7 111.2(3) . . ?
C1 C2 B6 62.3(2) . . ?
C1 C2 B11 111.3(3) . . ?
B7 C2 Co3 66.59(19) . . ?
B7 C2 H2 118.9 . . ?
B7 C2 B6 114.7(3) . . ?
B6 C2 Co3 124.8(3) . . ?
B6 C2 H2 115.8 . . ?
B11 C2 Co3 124.7(3) . . ?
B11 C2 H2 116.8 . . ?
B11 C2 B7 63.8(2) . . ?
B11 C2 B6 61.5(2) . . ?
C2 C1 Co3 67.04(17) . . ?
C2 C1 B4 111.8(3) . . ?
C2 C1 B5 111.4(3) . . ?
C2 C1 B6 61.9(2) . . ?
C3 C1 Co3 111.2(2) . . ?
C3 C1 C2 119.2(4) . . ?
C3 C1 B4 122.8(3) . . ?
C3 C1 B5 115.4(3) . . ?
C3 C1 B6 110.7(3) . . ?
B4 C1 Co3 66.47(18) . . ?
B4 C1 B6 115.2(3) . . ?
B5 C1 Co3 124.3(3) . . ?
B5 C1 B4 63.5(3) . . ?
B5 C1 B6 62.2(3) . . ?
B6 C1 Co3 124.8(2) . . ?
N1 C3 C1 178.2(4) . . ?
Co3 C2' H2' 107.4 . . ?
C1' C2' Co3 66.14(17) . . ?
C1' C2' H2' 121.4 . . ?
C1' C2' B6' 62.4(2) . . ?
C1' C2' B7' 111.3(3) . . ?
C1' C2' B5' 110.9(3) . . ?
B6' C2' Co3 124.4(2) . . ?
B6' C2' H2' 116.1 . . ?
B7' C2' Co3 67.28(19) . . ?
B7' C2' H2' 118.9 . . ?
B7' C2' B6' 114.2(3) . . ?
B7' C2' B5' 63.1(3) . . ?
B5' C2' Co3 124.4(3) . . ?
B5' C2' H2' 117.3 . . ?
B5' C2' B6' 61.3(2) . . ?
C4 C1' Co3 111.3(3) . . ?
C4 C1' C2' 118.7(3) . . ?
C4 C1' B11' 115.5(3) . . ?
C4 C1' B4' 123.3(3) . . ?
C4 C1' B6' 110.4(3) . . ?
C2' C1' Co3 67.31(17) . . ?
C2' C1' B11' 111.4(3) . . ?
C2' C1' B4' 111.7(3) . . ?
C2' C1' B6' 61.9(2) . . ?
B11' C1' Co3 124.2(3) . . ?
B11' C1' B4' 63.5(2) . . ?
B11' C1' B6' 62.1(2) . . ?
B4' C1' Co3 66.23(17) . . ?
B4' C1' B6' 115.1(3) . . ?
B6' C1' Co3 125.1(2) . . ?
Co3 B4 H4 111.3 . . ?
C1 B4 Co3 64.80(18) . . ?
C1 B4 H4 125.7 . . ?
C1 B4 B8 105.0(3) . . ?
C1 B4 B5 58.1(2) . . ?
C1 B4 B9 103.1(3) . . ?
B8 B4 Co3 65.24(18) . . ?
B8 B4 H4 122.7 . . ?
B5 B4 Co3 118.0(3) . . ?
B5 B4 H4 120.2 . . ?
B5 B4 B8 107.8(3) . . ?
B9 B4 Co3 117.5(3) . . ?
B9 B4 H4 121.9 . . ?
B9 B4 B8 59.7(2) . . ?
B9 B4 B5 59.2(2) . . ?
C1' B11' H11' 124.3 . . ?
C1' B11' B4' 59.2(2) . . ?
C1' B11' B10' 105.2(3) . . ?
C1' B11' B6' 60.1(2) . . ?
C1' B11' B12' 104.5(3) . . ?
B4' B11' H11' 120.7 . . ?
B10' B11' H11' 122.3 . . ?
B10' B11' B4' 108.6(3) . . ?
B10' B11' B6' 59.5(3) . . ?
B10' B11' B12' 60.2(3) . . ?
B6' B11' H11' 120.6 . . ?
B6' B11' B4' 109.9(3) . . ?
B12' B11' H11' 122.8 . . ?
B12' B11' B4' 59.7(3) . . ?
B12' B11' B6' 108.1(3) . . ?
Co3 B8' H8' 113.2 . . ?
B4' B8' Co3 63.70(18) . . ?
B4' B8' H8' 123.2 . . ?
B7' B8' Co3 64.65(19) . . ?
B7' B8' H8' 123.2 . . ?
B7' B8' B4' 106.6(3) . . ?
B9' B8' Co3 116.6(3) . . ?
B9' B8' H8' 120.6 . . ?
B9' B8' B4' 106.9(3) . . ?
B9' B8' B7' 59.1(2) . . ?
B9' B8' B12' 59.5(2) . . ?
B12' B8' Co3 115.7(3) . . ?
B12' B8' H8' 121.4 . . ?
B12' B8' B4' 59.3(2) . . ?
B12' B8' B7' 106.0(3) . . ?
Co3 B7 H7 111.0 . . ?
C2 B7 Co3 65.24(18) . . ?
C2 B7 H7 125.2 . . ?
C2 B7 B8 106.1(3) . . ?
C2 B7 B12 103.9(3) . . ?
C2 B7 B11 58.0(2) . . ?
B8 B7 Co3 65.33(19) . . ?
B8 B7 H7 122.0 . . ?
B12 B7 Co3 118.2(3) . . ?
B12 B7 H7 121.2 . . ?
B12 B7 B8 60.3(3) . . ?
B12 B7 B11 59.7(3) . . ?
B11 B7 Co3 118.3(3) . . ?
B11 B7 H7 119.9 . . ?
B11 B7 B8 108.8(3) . . ?
Co3 B8 H8 113.3 . . ?
B4 B8 Co3 63.80(18) . . ?
B4 B8 H8 123.5 . . ?
B7 B8 Co3 64.04(18) . . ?
B7 B8 B4 105.9(3) . . ?
B7 B8 H8 123.6 . . ?
B9 B8 Co3 115.9(3) . . ?
B9 B8 B4 59.3(2) . . ?
B9 B8 B7 105.9(3) . . ?
B9 B8 H8 121.2 . . ?
B9 B8 B12 59.2(3) . . ?
B12 B8 Co3 116.3(3) . . ?
B12 B8 B4 106.3(3) . . ?
B12 B8 B7 59.3(3) . . ?
B12 B8 H8 120.9 . . ?
Co3 B4' H4' 111.5 . . ?
C1' B4' Co3 64.16(17) . . ?
C1' B4' B11' 57.4(2) . . ?
C1' B4' B8' 104.4(3) . . ?
C1' B4' H4' 126.5 . . ?
C1' B4' B12' 102.6(3) . . ?
B11' B4' Co3 116.8(2) . . ?
B11' B4' H4' 120.9 . . ?
B8' B4' Co3 65.47(18) . . ?
B8' B4' B11' 107.5(3) . . ?
B8' B4' H4' 122.5 . . ?
B12' B4' Co3 118.0(2) . . ?
B12' B4' B11' 59.1(2) . . ?
B12' B4' B8' 60.2(2) . . ?
B12' B4' H4' 121.4 . . ?
B11' B10' H10' 121.9 . . ?
B11' B10' B5' 107.3(3) . . ?
B11' B10' B9' 107.7(3) . . ?
B11' B10' B12' 59.9(3) . . ?
B6' B10' B11' 60.5(2) . . ?
B6' B10' H10' 121.4 . . ?
B6' B10' B5' 59.5(3) . . ?
B6' B10' B9' 107.9(3) . . ?
B6' B10' B12' 108.7(3) . . ?
B5' B10' H10' 122.4 . . ?
B5' B10' B9' 59.6(3) . . ?
B9' B10' H10' 121.9 . . ?
B12' B10' H10' 121.5 . . ?
B12' B10' B5' 107.6(3) . . ?
B12' B10' B9' 60.1(3) . . ?
C2' B6' C1' 55.7(2) . . ?
C2' B6' B11' 102.9(3) . . ?
C2' B6' B10' 104.5(3) . . ?
C2' B6' H6' 125.4 . . ?
C2' B6' B5' 58.5(2) . . ?
C1' B6' B11' 57.7(2) . . ?
C1' B6' B10' 103.8(3) . . ?
C1' B6' H6' 125.9 . . ?
C1' B6' B5' 103.3(3) . . ?
B11' B6' H6' 122.8 . . ?
B10' B6' B11' 60.0(3) . . ?
B10' B6' H6' 122.7 . . ?
B5' B6' B11' 107.8(3) . . ?
B5' B6' B10' 60.7(3) . . ?
B5' B6' H6' 122.1 . . ?
Co3 B7' H7' 111.5 . . ?
C2' B7' Co3 64.72(18) . . ?
C2' B7' B8' 106.0(3) . . ?
C2' B7' H7' 124.9 . . ?
C2' B7' B5' 58.6(2) . . ?
C2' B7' B9' 104.6(3) . . ?
B8' B7' Co3 65.00(18) . . ?
B8' B7' H7' 122.2 . . ?
B5' B7' Co3 118.1(3) . . ?
B5' B7' B8' 108.7(3) . . ?
B5' B7' H7' 119.8 . . ?
B9' B7' Co3 117.9(2) . . ?
B9' B7' B8' 60.3(2) . . ?
B9' B7' H7' 121.0 . . ?
B9' B7' B5' 59.7(3) . . ?
C1 B5 B4 58.4(2) . . ?
C1 B5 H5 124.9 . . ?
C1 B5 B10 104.6(3) . . ?
C1 B5 B6 60.0(3) . . ?
C1 B5 B9 103.7(3) . . ?
B4 B5 H5 121.0 . . ?
B10 B5 B4 108.4(3) . . ?
B10 B5 H5 122.5 . . ?
B10 B5 B6 59.3(3) . . ?
B10 B5 B9 60.1(3) . . ?
B6 B5 B4 109.2(3) . . ?
B6 B5 H5 120.9 . . ?
B9 B5 B4 59.8(2) . . ?
B9 B5 H5 123.0 . . ?
B9 B5 B6 107.7(3) . . ?
C2' B5' B10' 105.2(3) . . ?
C2' B5' B6' 60.2(2) . . ?
C2' B5' B7' 58.3(2) . . ?
C2' B5' H5' 124.6 . . ?
C2' B5' B9' 104.4(3) . . ?
B10' B5' B7' 108.3(3) . . ?
B10' B5' H5' 122.3 . . ?
B6' B5' B10' 59.8(3) . . ?
B6' B5' B7' 109.3(3) . . ?
B6' B5' H5' 120.4 . . ?
B6' B5' B9' 108.8(3) . . ?
B7' B5' H5' 121.3 . . ?
B9' B5' B10' 60.4(3) . . ?
B9' B5' B7' 59.8(3) . . ?
B9' B5' H5' 122.4 . . ?
B8' B9' H9' 120.5 . . ?
B10' B9' B8' 109.2(3) . . ?
B10' B9' H9' 121.4 . . ?
B7' B9' B8' 60.6(2) . . ?
B7' B9' B10' 108.5(3) . . ?
B7' B9' H9' 121.5 . . ?
B7' B9' B12' 107.8(3) . . ?
B5' B9' B8' 109.5(3) . . ?
B5' B9' B10' 60.0(3) . . ?
B5' B9' B7' 60.5(2) . . ?
B5' B9' H9' 121.4 . . ?
B5' B9' B12' 107.5(3) . . ?
B12' B9' B8' 60.4(2) . . ?
B12' B9' B10' 59.7(2) . . ?
B12' B9' H9' 122.3 . . ?
B5 B10 H10 121.5 . . ?
B5 B10 B9 60.0(3) . . ?
B5 B10 B12 108.2(3) . . ?
B5 B10 B11 107.8(3) . . ?
B6 B10 B5 60.8(3) . . ?
B6 B10 H10 121.2 . . ?
B6 B10 B9 108.8(3) . . ?
B6 B10 B12 108.4(3) . . ?
B6 B10 B11 59.6(3) . . ?
B9 B10 H10 121.6 . . ?
B9 B10 B12 60.0(3) . . ?
B9 B10 B11 107.7(3) . . ?
B12 B10 H10 121.5 . . ?
B12 B10 B11 60.1(3) . . ?
B11 B10 H10 122.2 . . ?
C2 B6 C1 55.8(2) . . ?
C2 B6 B5 103.1(3) . . ?
C2 B6 B10 104.1(3) . . ?
C2 B6 H6 125.7 . . ?
C2 B6 B11 58.0(2) . . ?
C1 B6 B5 57.9(3) . . ?
C1 B6 B10 103.5(3) . . ?
C1 B6 H6 125.9 . . ?
C1 B6 B11 103.2(3) . . ?
B5 B6 H6 122.5 . . ?
B10 B6 B5 59.9(3) . . ?
B10 B6 H6 122.9 . . ?
B10 B6 B11 60.9(3) . . ?
B11 B6 B5 108.1(3) . . ?
B11 B6 H6 122.1 . . ?
B11' B12' B8' 109.5(3) . . ?
B11' B12' B4' 61.3(3) . . ?
B11' B12' B10' 59.9(3) . . ?
B11' B12' B9' 107.8(3) . . ?
B11' B12' H12' 121.3 . . ?
B8' B12' H12' 120.8 . . ?
B4' B12' B8' 60.5(2) . . ?
B4' B12' B9' 108.4(3) . . ?
B4' B12' H12' 120.7 . . ?
B10' B12' B8' 109.4(3) . . ?
B10' B12' B4' 109.6(3) . . ?
B10' B12' B9' 60.2(2) . . ?
B10' B12' H12' 120.9 . . ?
B9' B12' B8' 60.1(2) . . ?
B9' B12' H12' 122.1 . . ?
B4 B9 B8 61.0(2) . . ?
B4 B9 H9 120.8 . . ?
B8 B9 H9 120.0 . . ?
B5 B9 B4 61.0(2) . . ?
B5 B9 B8 110.3(3) . . ?
B5 B9 B10 59.9(3) . . ?
B5 B9 H9 121.0 . . ?
B5 B9 B12 108.2(3) . . ?
B10 B9 B4 109.2(3) . . ?
B10 B9 B8 109.9(3) . . ?
B10 B9 H9 121.2 . . ?
B10 B9 B12 60.1(3) . . ?
B12 B9 B4 108.9(3) . . ?
B12 B9 B8 60.7(3) . . ?
B12 B9 H9 121.7 . . ?
B7 B12 B8 60.4(2) . . ?
B7 B12 H12 121.7 . . ?
B8 B12 H12 120.7 . . ?
B10 B12 B7 108.6(3) . . ?
B10 B12 B8 109.2(3) . . ?
B10 B12 H12 121.2 . . ?
B10 B12 B11 60.2(3) . . ?
B9 B12 B7 107.4(3) . . ?
B9 B12 B8 60.1(3) . . ?
B9 B12 B10 59.9(3) . . ?
B9 B12 H12 122.4 . . ?
B9 B12 B11 107.8(3) . . ?
B11 B12 B7 60.5(3) . . ?
B11 B12 B8 109.5(3) . . ?
B11 B12 H12 121.2 . . ?
N3 C2AB H2AA 109.5 . . ?
N3 C2AB H2AB 109.5 . . ?
N3 C2AB H2AC 109.5 . . ?
H2AA C2AB H2AB 109.5 . . ?
H2AA C2AB H2AC 109.5 . . ?
H2AB C2AB H2AC 109.5 . . ?
C2 B11 B7 58.2(2) . . ?
C2 B11 B10 104.8(3) . . ?
C2 B11 B6 60.5(2) . . ?
C2 B11 B12 104.3(3) . . ?
C2 B11 H11 124.5 . . ?
B7 B11 H11 121.4 . . ?
B10 B11 B7 107.6(3) . . ?
B10 B11 H11 122.8 . . ?
B6 B11 B7 109.3(3) . . ?
B6 B11 B10 59.5(3) . . ?
B6 B11 B12 108.1(3) . . ?
B6 B11 H11 120.5 . . ?
B12 B11 B7 59.8(2) . . ?
B12 B11 B10 59.7(3) . . ?
B12 B11 H11 122.8 . . ?
N3 C3AB H3AA 109.5 . . ?
N3 C3AB H3AB 109.5 . . ?
N3 C3AB H3AC 109.5 . . ?
H3AA C3AB H3AB 109.5 . . ?
H3AA C3AB H3AC 109.5 . . ?
H3AB C3AB H3AC 109.5 . . ?
N3 C1A H1AA 109.5 . . ?
N3 C1A H1AB 109.5 . . ?
N3 C1A H1AC 109.5 . . ?
H1AA C1A H1AB 109.5 . . ?
H1AA C1A H1AC 109.5 . . ?
H1AB C1A H1AC 109.5 . . ?
N3 C4A H4AA 109.5 . . ?
N3 C4A H4AB 109.5 . . ?
N3 C4A H4AC 109.5 . . ?
H4AA C4A H4AB 109.5 . . ?
H4AA C4A H4AC 109.5 . . ?
H4AB C4A H4AC 109.5 . . ?
N3 C4B H4BA 109.5 . . ?
N3 C4B H4BB 109.5 . . ?
N3 C4B H4BC 109.5 . . ?
H4BA C4B H4BB 109.5 . . ?
H4BA C4B H4BC 109.5 . . ?
H4BB C4B H4BC 109.5 . . ?
N3 C1B H1BA 109.5 . . ?
N3 C1B H1BB 109.5 . . ?
N3 C1B H1BC 109.5 . . ?
H1BA C1B H1BB 109.5 . . ?
H1BA C1B H1BC 109.5 . . ?
H1BB C1B H1BC 109.5 . . ?

loop_
_geom_bond_atom_site_label_1
_geom_bond_atom_site_label_2
_geom_bond_distance
_geom_bond_site_symmetry_2
_geom_bond_publ_flag
Co3 C2 2.079(4) . ?
Co3 C1 2.071(3) . ?
Co3 C2' 2.074(3) . ?
Co3 C1' 2.056(4) . ?
Co3 B4 2.098(4) . ?
Co3 B8' 2.122(4) . ?
Co3 B7 2.101(4) . ?
Co3 B8 2.123(4) . ?
Co3 B4' 2.091(4) . ?
Co3 B7' 2.116(4) . ?
N2 C4 1.153(6) . ?
C4 C1' 1.442(5) . ?
N3 C2AB 1.475(8) . ?
N3 C3AB 1.472(7) . ?
N3 C1A 1.399(10) . ?
N3 C4A 1.539(11) . ?
N3 C4B 1.41(3) . ?
N3 C1B 1.506(16) . ?
C2 H2 1.1200 . ?
C2 C1 1.636(5) . ?
C2 B7 1.706(6) . ?
C2 B6 1.745(6) . ?
C2 B11 1.701(6) . ?
N1 C3 1.151(5) . ?
C1 C3 1.443(5) . ?
C1 B4 1.720(6) . ?
C1 B5 1.714(6) . ?
C1 B6 1.752(6) . ?
C2' H2' 1.1200 . ?
C2' C1' 1.632(5) . ?
C2' B6' 1.742(6) . ?
C2' B7' 1.705(6) . ?
C2' B5' 1.712(6) . ?
C1' B11' 1.707(6) . ?
C1' B4' 1.740(6) . ?
C1' B6' 1.750(6) . ?
B4 H4 1.1200 . ?
B4 B8 1.816(6) . ?
B4 B5 1.807(6) . ?
B4 B9 1.785(6) . ?
B11' H11' 1.1200 . ?
B11' B4' 1.814(6) . ?
B11' B10' 1.774(6) . ?
B11' B6' 1.784(6) . ?
B11' B12' 1.775(7) . ?
B8' H8' 1.1200 . ?
B8' B4' 1.808(6) . ?
B8' B7' 1.803(6) . ?
B8' B9' 1.798(6) . ?
B8' B12' 1.803(6) . ?
B7 H7 1.1200 . ?
B7 B8 1.806(6) . ?
B7 B12 1.787(7) . ?
B7 B11 1.799(6) . ?
B8 H8 1.1200 . ?
B8 B9 1.793(6) . ?
B8 B12 1.805(6) . ?
B4' H4' 1.1200 . ?
B4' B12' 1.786(6) . ?
B10' H10' 1.1200 . ?
B10' B6' 1.766(7) . ?
B10' B5' 1.781(6) . ?
B10' B9' 1.789(7) . ?
B10' B12' 1.780(7) . ?
B6' H6' 1.1200 . ?
B6' B5' 1.760(7) . ?
B7' H7' 1.1200 . ?
B7' B5' 1.789(6) . ?
B7' B9' 1.777(6) . ?
B5 H5 1.1200 . ?
B5 B10 1.773(6) . ?
B5 B6 1.789(7) . ?
B5 B9 1.775(6) . ?
B5' H5' 1.1200 . ?
B5' B9' 1.775(7) . ?
B9' H9' 1.1200 . ?
B9' B12' 1.786(6) . ?
B10 H10 1.1200 . ?
B10 B6 1.763(7) . ?
B10 B9 1.776(7) . ?
B10 B12 1.778(6) . ?
B10 B11 1.788(7) . ?
B6 H6 1.1200 . ?
B6 B11 1.763(6) . ?
B12' H12' 1.1200 . ?
B9 H9 1.1200 . ?
B9 B12 1.777(7) . ?
B12 H12 1.1200 . ?
B12 B11 1.785(7) . ?
C2AB H2AA 0.9800 . ?
C2AB H2AB 0.9800 . ?
C2AB H2AC 0.9800 . ?
B11 H11 1.1200 . ?
C3AB H3AA 0.9800 . ?
C3AB H3AB 0.9800 . ?
C3AB H3AC 0.9800 . ?
C1A H1AA 0.9800 . ?
C1A H1AB 0.9800 . ?
C1A H1AC 0.9800 . ?
C4A H4AA 0.9800 . ?
C4A H4AB 0.9800 . ?
C4A H4AC 0.9800 . ?
C4B H4BA 0.9800 . ?
C4B H4BB 0.9800 . ?
C4B H4BC 0.9800 . ?
C1B H1BA 0.9800 . ?
C1B H1BB 0.9800 . ?
C1B H1BC 0.9800 . ?

loop_
_geom_torsion_atom_site_label_1
_geom_torsion_atom_site_label_2
_geom_torsion_atom_site_label_3
_geom_torsion_atom_site_label_4
_geom_torsion
_geom_torsion_site_symmetry_1
_geom_torsion_site_symmetry_2
_geom_torsion_site_symmetry_3
_geom_torsion_site_symmetry_4
_geom_torsion_publ_flag
Co3 C2 C1 C3 -102.3(3) . . . . ?
Co3 C2 C1 B4 50.5(2) . . . . ?
Co3 C2 C1 B5 119.4(3) . . . . ?
Co3 C2 C1 B6 158.4(3) . . . . ?
Co3 C2 B7 B8 -52.3(2) . . . . ?
Co3 C2 B7 B12 -114.9(3) . . . . ?
Co3 C2 B7 B11 -154.7(3) . . . . ?
Co3 C2 B6 C1 -24.3(3) . . . . ?
Co3 C2 B6 B5 10.9(4) . . . . ?
Co3 C2 B6 B10 72.6(4) . . . . ?
Co3 C2 B6 B11 114.3(3) . . . . ?
Co3 C2 B11 B7 28.5(3) . . . . ?
Co3 C2 B11 B10 -73.3(4) . . . . ?
Co3 C2 B11 B6 -114.4(3) . . . . ?
Co3 C2 B11 B12 -11.4(4) . . . . ?
Co3 C1 B4 B8 52.8(2) . . . . ?
Co3 C1 B4 B5 154.6(2) . . . . ?
Co3 C1 B4 B9 114.4(3) . . . . ?
Co3 C1 B5 B4 -28.4(3) . . . . ?
Co3 C1 B5 B10 74.4(4) . . . . ?
Co3 C1 B5 B6 114.9(3) . . . . ?
Co3 C1 B5 B9 12.3(4) . . . . ?
Co3 C1 B6 C2 24.4(3) . . . . ?
Co3 C1 B6 B5 -114.1(4) . . . . ?
Co3 C1 B6 B10 -73.6(4) . . . . ?
Co3 C1 B6 B11 -10.8(5) . . . . ?
Co3 C2' C1' C4 -102.7(3) . . . . ?
Co3 C2' C1' B11' 119.4(3) . . . . ?
Co3 C2' C1' B4' 50.5(2) . . . . ?
Co3 C2' C1' B6' 158.3(3) . . . . ?
Co3 C2' B6' C1' -24.2(3) . . . . ?
Co3 C2' B6' B11' 10.8(4) . . . . ?
Co3 C2' B6' B10' 72.7(4) . . . . ?
Co3 C2' B6' B5' 113.9(3) . . . . ?
Co3 C2' B7' B8' -51.6(2) . . . . ?
Co3 C2' B7' B5' -154.0(2) . . . . ?
Co3 C2' B7' B9' -114.3(3) . . . . ?
Co3 C2' B5' B10' -73.0(4) . . . . ?
Co3 C2' B5' B6' -114.0(3) . . . . ?
Co3 C2' B5' B7' 29.4(3) . . . . ?
Co3 C2' B5' B9' -10.3(4) . . . . ?
Co3 C1' B11' B4' -27.9(3) . . . . ?
Co3 C1' B11' B10' 74.9(4) . . . . ?
Co3 C1' B11' B6' 115.2(3) . . . . ?
Co3 C1' B11' B12' 12.4(4) . . . . ?
Co3 C1' B4' B11' 154.9(2) . . . . ?
Co3 C1' B4' B8' 53.1(2) . . . . ?
Co3 C1' B4' B12' 115.2(3) . . . . ?
Co3 C1' B6' C2' 24.6(3) . . . . ?
Co3 C1' B6' B11' -113.9(3) . . . . ?
Co3 C1' B6' B10' -73.8(3) . . . . ?
Co3 C1' B6' B5' -11.1(4) . . . . ?
Co3 B4 B8 B7 49.7(2) . . . . ?
Co3 B4 B8 B9 149.1(3) . . . . ?
Co3 B4 B8 B12 111.7(3) . . . . ?
Co3 B4 B5 C1 26.0(2) . . . . ?
Co3 B4 B5 B10 -70.2(4) . . . . ?
Co3 B4 B5 B6 -7.2(4) . . . . ?
Co3 B4 B5 B9 -106.9(3) . . . . ?
Co3 B4 B9 B8 -31.7(3) . . . . ?
Co3 B4 B9 B5 107.8(3) . . . . ?
Co3 B4 B9 B10 70.9(4) . . . . ?
Co3 B4 B9 B12 7.0(4) . . . . ?
Co3 B8' B4' C1' -52.3(2) . . . . ?
Co3 B8' B4' B11' -112.1(3) . . . . ?
Co3 B8' B4' B12' -148.9(3) . . . . ?
Co3 B8' B7' C2' 51.4(2) . . . . ?
Co3 B8' B7' B5' 113.0(3) . . . . ?
Co3 B8' B7' B9' 149.4(3) . . . . ?
Co3 B8' B9' B10' 69.8(4) . . . . ?
Co3 B8' B9' B7' -31.0(3) . . . . ?
Co3 B8' B9' B5' 5.9(4) . . . . ?
Co3 B8' B9' B12' 105.5(3) . . . . ?
Co3 B8' B12' B11' -7.2(4) . . . . ?
Co3 B8' B12' B4' 31.0(3) . . . . ?
Co3 B8' B12' B10' -71.2(4) . . . . ?
Co3 B8' B12' B9' -107.1(3) . . . . ?
Co3 B7 B8 B4 -49.5(2) . . . . ?
Co3 B7 B8 B9 -111.4(3) . . . . ?
Co3 B7 B8 B12 -149.4(3) . . . . ?
Co3 B7 B12 B8 31.7(3) . . . . ?
Co3 B7 B12 B10 -70.4(4) . . . . ?
Co3 B7 B12 B9 -7.1(4) . . . . ?
Co3 B7 B12 B11 -108.0(3) . . . . ?
Co3 B7 B11 C2 -26.1(3) . . . . ?
Co3 B7 B11 B10 70.7(4) . . . . ?
Co3 B7 B11 B6 7.6(4) . . . . ?
Co3 B7 B11 B12 107.9(3) . . . . ?
Co3 B8 B9 B4 30.8(3) . . . . ?
Co3 B8 B9 B5 -6.4(4) . . . . ?
Co3 B8 B9 B10 -70.7(4) . . . . ?
Co3 B8 B9 B12 -106.5(3) . . . . ?
Co3 B8 B12 B7 -30.7(3) . . . . ?
Co3 B8 B12 B10 70.2(4) . . . . ?
Co3 B8 B12 B9 105.8(3) . . . . ?
Co3 B8 B12 B11 6.0(4) . . . . ?
Co3 B4' B12' B11' 106.1(3) . . . . ?
Co3 B4' B12' B8' -32.2(3) . . . . ?
Co3 B4' B12' B10' 69.6(4) . . . . ?
Co3 B4' B12' B9' 5.5(4) . . . . ?
Co3 B7' B5' C2' -26.7(3) . . . . ?
Co3 B7' B5' B10' 70.2(4) . . . . ?
Co3 B7' B5' B6' 6.6(4) . . . . ?
Co3 B7' B5' B9' 107.6(3) . . . . ?
Co3 B7' B9' B8' 31.5(3) . . . . ?
Co3 B7' B9' B10' -70.6(4) . . . . ?
Co3 B7' B9' B5' -107.9(3) . . . . ?
Co3 B7' B9' B12' -7.5(4) . . . . ?
C4 C1' B11' B4' 116.3(3) . . . . ?
C4 C1' B11' B10' -140.8(3) . . . . ?
C4 C1' B11' B6' -100.6(4) . . . . ?
C4 C1' B11' B12' 156.6(3) . . . . ?
C4 C1' B4' Co3 100.7(3) . . . . ?
C4 C1' B4' B11' -104.4(4) . . . . ?
C4 C1' B4' B8' 153.8(3) . . . . ?
C4 C1' B4' B12' -144.1(3) . . . . ?
C4 C1' B6' C2' -112.5(3) . . . . ?
C4 C1' B6' B11' 108.9(3) . . . . ?
C4 C1' B6' B10' 149.1(3) . . . . ?
C4 C1' B6' B5' -148.3(3) . . . . ?
C2 C1 B4 Co3 -50.8(2) . . . . ?
C2 C1 B4 B8 1.9(3) . . . . ?
C2 C1 B4 B5 103.8(3) . . . . ?
C2 C1 B4 B9 63.6(3) . . . . ?
C2 C1 B5 B4 -104.5(3) . . . . ?
C2 C1 B5 B10 -1.7(4) . . . . ?
C2 C1 B5 B6 38.8(3) . . . . ?
C2 C1 B5 B9 -63.8(4) . . . . ?
C2 C1 B6 B5 -138.5(3) . . . . ?
C2 C1 B6 B10 -98.0(3) . . . . ?
C2 C1 B6 B11 -35.2(3) . . . . ?
C2 B7 B8 Co3 52.3(2) . . . . ?
C2 B7 B8 B4 2.7(4) . . . . ?
C2 B7 B8 B9 -59.2(3) . . . . ?
C2 B7 B8 B12 -97.1(3) . . . . ?
C2 B7 B12 B8 100.8(3) . . . . ?
C2 B7 B12 B10 -1.3(4) . . . . ?
C2 B7 B12 B9 62.0(4) . . . . ?
C2 B7 B12 B11 -38.9(3) . . . . ?
C2 B7 B11 B10 96.9(3) . . . . ?
C2 B7 B11 B6 33.8(3) . . . . ?
C2 B7 B11 B12 134.0(3) . . . . ?
C2 B6 B11 B7 -32.9(3) . . . . ?
C2 B6 B11 B10 -132.5(3) . . . . ?
C2 B6 B11 B12 -96.4(3) . . . . ?
C1 C2 B7 Co3 50.7(2) . . . . ?
C1 C2 B7 B8 -1.6(4) . . . . ?
C1 C2 B7 B12 -64.3(4) . . . . ?
C1 C2 B7 B11 -104.0(3) . . . . ?
C1 C2 B6 B5 35.1(3) . . . . ?
C1 C2 B6 B10 96.9(4) . . . . ?
C1 C2 B6 B11 138.6(3) . . . . ?
C1 C2 B11 B7 103.9(3) . . . . ?
C1 C2 B11 B10 2.2(4) . . . . ?
C1 C2 B11 B6 -39.0(3) . . . . ?
C1 C2 B11 B12 64.1(4) . . . . ?
C1 B4 B8 Co3 -52.5(2) . . . . ?
C1 B4 B8 B7 -2.8(3) . . . . ?
C1 B4 B8 B9 96.6(3) . . . . ?
C1 B4 B8 B12 59.2(3) . . . . ?
C1 B4 B5 B10 -96.2(3) . . . . ?
C1 B4 B5 B6 -33.2(3) . . . . ?
C1 B4 B5 B9 -132.9(3) . . . . ?
C1 B4 B9 B8 -99.9(3) . . . . ?
C1 B4 B9 B5 39.6(3) . . . . ?
C1 B4 B9 B10 2.8(4) . . . . ?
C1 B4 B9 B12 -61.2(4) . . . . ?
C1 B5 B10 B6 40.8(3) . . . . ?
C1 B5 B10 B9 -97.6(3) . . . . ?
C1 B5 B10 B12 -60.6(4) . . . . ?
C1 B5 B10 B11 2.9(4) . . . . ?
C1 B5 B6 C2 -34.2(2) . . . . ?
C1 B5 B6 B10 -133.0(3) . . . . ?
C1 B5 B6 B11 -94.4(3) . . . . ?
C1 B5 B9 B4 -39.9(3) . . . . ?
C1 B5 B9 B8 -2.7(4) . . . . ?
C1 B5 B9 B10 99.2(3) . . . . ?
C1 B5 B9 B12 62.1(4) . . . . ?
C1 B6 B11 C2 34.2(3) . . . . ?
C1 B6 B11 B7 1.3(4) . . . . ?
C1 B6 B11 B10 -98.3(4) . . . . ?
C1 B6 B11 B12 -62.2(4) . . . . ?
C3 C1 B4 Co3 100.9(3) . . . . ?
C3 C1 B4 B8 153.7(3) . . . . ?
C3 C1 B4 B5 -104.4(4) . . . . ?
C3 C1 B4 B9 -144.6(3) . . . . ?
C3 C1 B5 B4 115.6(4) . . . . ?
C3 C1 B5 B10 -141.6(3) . . . . ?
C3 C1 B5 B6 -101.1(4) . . . . ?
C3 C1 B5 B9 156.3(3) . . . . ?
C3 C1 B6 C2 -112.9(4) . . . . ?
C3 C1 B6 B5 108.6(4) . . . . ?
C3 C1 B6 B10 149.1(3) . . . . ?
C3 C1 B6 B11 -148.1(3) . . . . ?
C2' C1' B11' B4' -104.4(3) . . . . ?
C2' C1' B11' B10' -1.5(4) . . . . ?
C2' C1' B11' B6' 38.8(3) . . . . ?
C2' C1' B11' B12' -64.0(3) . . . . ?
C2' C1' B4' Co3 -51.0(2) . . . . ?
C2' C1' B4' B11' 103.9(3) . . . . ?
C2' C1' B4' B8' 2.1(3) . . . . ?
C2' C1' B4' B12' 64.2(3) . . . . ?
C2' C1' B6' B11' -138.6(3) . . . . ?
C2' C1' B6' B10' -98.4(3) . . . . ?
C2' C1' B6' B5' -35.8(3) . . . . ?
C2' B6' B5' B10' -133.0(3) . . . . ?
C2' B6' B5' B7' -32.6(3) . . . . ?
C2' B6' B5' B9' -96.2(3) . . . . ?
C2' B7' B5' B10' 96.9(3) . . . . ?
C2' B7' B5' B6' 33.3(3) . . . . ?
C2' B7' B5' B9' 134.3(3) . . . . ?
C2' B7' B9' B8' 100.3(3) . . . . ?
C2' B7' B9' B10' -1.8(4) . . . . ?
C2' B7' B9' B5' -39.1(3) . . . . ?
C2' B7' B9' B12' 61.4(4) . . . . ?
C2' B5' B9' B8' 2.0(4) . . . . ?
C2' B5' B9' B10' -99.5(3) . . . . ?
C2' B5' B9' B7' 38.9(3) . . . . ?
C2' B5' B9' B12' -62.0(3) . . . . ?
C1' C2' B6' B11' 35.0(3) . . . . ?
C1' C2' B6' B10' 96.9(3) . . . . ?
C1' C2' B6' B5' 138.1(3) . . . . ?
C1' C2' B7' Co3 50.6(2) . . . . ?
C1' C2' B7' B8' -0.9(4) . . . . ?
C1' C2' B7' B5' -103.3(3) . . . . ?
C1' C2' B7' B9' -63.7(3) . . . . ?
C1' C2' B5' B10' 1.7(4) . . . . ?
C1' C2' B5' B6' -39.2(3) . . . . ?
C1' C2' B5' B7' 104.1(3) . . . . ?
C1' C2' B5' B9' 64.4(4) . . . . ?
C1' B11' B4' Co3 25.3(2) . . . . ?
C1' B11' B4' B8' 96.1(3) . . . . ?
C1' B11' B4' B12' 133.4(3) . . . . ?
C1' B11' B10' B6' 40.6(3) . . . . ?
C1' B11' B10' B5' 2.4(4) . . . . ?
C1' B11' B10' B9' -60.4(4) . . . . ?
C1' B11' B10' B12' -98.2(3) . . . . ?
C1' B11' B6' C2' -34.1(3) . . . . ?
C1' B11' B6' B10' -133.6(3) . . . . ?
C1' B11' B6' B5' -94.8(3) . . . . ?
C1' B11' B12' B8' -2.3(4) . . . . ?
C1' B11' B12' B4' -40.1(2) . . . . ?
C1' B11' B12' B10' 99.5(3) . . . . ?
C1' B11' B12' B9' 61.6(3) . . . . ?
C1' B4' B12' B11' 38.9(3) . . . . ?
C1' B4' B12' B8' -99.5(3) . . . . ?
C1' B4' B12' B10' 2.3(4) . . . . ?
C1' B4' B12' B9' -61.8(4) . . . . ?
C1' B6' B5' C2' 34.5(3) . . . . ?
C1' B6' B5' B10' -98.5(3) . . . . ?
C1' B6' B5' B7' 2.0(4) . . . . ?
C1' B6' B5' B9' -61.7(4) . . . . ?
B4 C1 B5 B10 102.8(3) . . . . ?
B4 C1 B5 B6 143.3(3) . . . . ?
B4 C1 B5 B9 40.6(3) . . . . ?
B4 C1 B6 C2 102.3(3) . . . . ?
B4 C1 B6 B5 -36.3(3) . . . . ?
B4 C1 B6 B10 4.3(4) . . . . ?
B4 C1 B6 B11 67.1(4) . . . . ?
B4 B8 B9 B5 -37.3(3) . . . . ?
B4 B8 B9 B10 -101.5(3) . . . . ?
B4 B8 B9 B12 -137.3(3) . . . . ?
B4 B8 B12 B7 -99.1(3) . . . . ?
B4 B8 B12 B10 1.9(4) . . . . ?
B4 B8 B12 B9 37.4(3) . . . . ?
B4 B8 B12 B11 -62.4(4) . . . . ?
B4 B5 B10 B6 101.9(3) . . . . ?
B4 B5 B10 B9 -36.6(3) . . . . ?
B4 B5 B10 B12 0.5(4) . . . . ?
B4 B5 B10 B11 64.0(4) . . . . ?
B4 B5 B6 C2 -1.6(4) . . . . ?
B4 B5 B6 C1 32.6(3) . . . . ?
B4 B5 B6 B10 -100.4(3) . . . . ?
B4 B5 B6 B11 -61.8(4) . . . . ?
B4 B5 B9 B8 37.3(3) . . . . ?
B4 B5 B9 B10 139.1(3) . . . . ?
B4 B5 B9 B12 102.0(3) . . . . ?
B4 B9 B12 B7 0.0(4) . . . . ?
B4 B9 B12 B8 -38.8(3) . . . . ?
B4 B9 B12 B10 101.8(3) . . . . ?
B4 B9 B12 B11 63.8(4) . . . . ?
B11' C1' B4' Co3 -154.9(2) . . . . ?
B11' C1' B4' B8' -101.8(3) . . . . ?
B11' C1' B4' B12' -39.7(3) . . . . ?
B11' C1' B6' C2' 138.6(3) . . . . ?
B11' C1' B6' B10' 40.2(3) . . . . ?
B11' C1' B6' B5' 102.8(3) . . . . ?
B11' B4' B12' B8' -138.3(3) . . . . ?
B11' B4' B12' B10' -36.5(3) . . . . ?
B11' B4' B12' B9' -100.6(3) . . . . ?
B11' B10' B6' C2' -96.7(3) . . . . ?
B11' B10' B6' C1' -39.1(3) . . . . ?
B11' B10' B6' B5' -136.8(3) . . . . ?
B11' B10' B5' C2' -2.5(4) . . . . ?
B11' B10' B5' B6' 38.6(3) . . . . ?
B11' B10' B5' B7' -63.5(4) . . . . ?
B11' B10' B5' B9' -100.7(3) . . . . ?
B11' B10' B9' B8' -1.8(4) . . . . ?
B11' B10' B9' B7' 62.6(4) . . . . ?
B11' B10' B9' B5' 100.1(3) . . . . ?
B11' B10' B9' B12' -37.7(3) . . . . ?
B11' B10' B12' B8' 101.8(3) . . . . ?
B11' B10' B12' B4' 37.1(3) . . . . ?
B11' B10' B12' B9' 137.6(3) . . . . ?
B11' B6' B5' C2' 94.5(3) . . . . ?
B11' B6' B5' B10' -38.5(3) . . . . ?
B11' B6' B5' B7' 61.9(4) . . . . ?
B11' B6' B5' B9' -1.7(4) . . . . ?
B8' B4' B12' B11' 138.3(3) . . . . ?
B8' B4' B12' B10' 101.8(3) . . . . ?
B8' B4' B12' B9' 37.7(3) . . . . ?
B8' B7' B5' C2' -97.7(3) . . . . ?
B8' B7' B5' B10' -0.9(4) . . . . ?
B8' B7' B5' B6' -64.4(4) . . . . ?
B8' B7' B5' B9' 36.6(3) . . . . ?
B8' B7' B9' B10' -102.1(3) . . . . ?
B8' B7' B9' B5' -139.4(3) . . . . ?
B8' B7' B9' B12' -39.0(3) . . . . ?
B8' B9' B12' B11' -102.7(3) . . . . ?
B8' B9' B12' B4' -37.9(3) . . . . ?
B8' B9' B12' B10' -140.4(3) . . . . ?
B7 C2 C1 Co3 -50.7(2) . . . . ?
B7 C2 C1 C3 -153.1(3) . . . . ?
B7 C2 C1 B4 -0.2(4) . . . . ?
B7 C2 C1 B5 68.7(4) . . . . ?
B7 C2 C1 B6 107.7(3) . . . . ?
B7 C2 B6 C1 -102.0(3) . . . . ?
B7 C2 B6 B5 -66.9(4) . . . . ?
B7 C2 B6 B10 -5.1(4) . . . . ?
B7 C2 B6 B11 36.6(3) . . . . ?
B7 C2 B11 B10 -101.8(3) . . . . ?
B7 C2 B11 B6 -142.9(3) . . . . ?
B7 C2 B11 B12 -39.9(3) . . . . ?
B7 B8 B9 B4 99.3(3) . . . . ?
B7 B8 B9 B5 62.0(4) . . . . ?
B7 B8 B9 B10 -2.2(4) . . . . ?
B7 B8 B9 B12 -38.0(3) . . . . ?
B7 B8 B12 B10 100.9(4) . . . . ?
B7 B8 B12 B9 136.5(3) . . . . ?
B7 B8 B12 B11 36.7(3) . . . . ?
B7 B12 B11 C2 39.1(3) . . . . ?
B7 B12 B11 B10 138.2(3) . . . . ?
B7 B12 B11 B6 102.2(3) . . . . ?
B8 B4 B5 C1 96.9(3) . . . . ?
B8 B4 B5 B10 0.7(4) . . . . ?
B8 B4 B5 B6 63.7(4) . . . . ?
B8 B4 B5 B9 -36.0(3) . . . . ?
B8 B4 B9 B5 139.5(3) . . . . ?
B8 B4 B9 B10 102.7(3) . . . . ?
B8 B4 B9 B12 38.7(3) . . . . ?
B8 B7 B12 B10 -102.1(3) . . . . ?
B8 B7 B12 B9 -38.7(3) . . . . ?
B8 B7 B12 B11 -139.7(3) . . . . ?
B8 B7 B11 C2 -97.6(3) . . . . ?
B8 B7 B11 B10 -0.8(4) . . . . ?
B8 B7 B11 B6 -63.9(4) . . . . ?
B8 B7 B11 B12 36.4(3) . . . . ?
B8 B9 B12 B7 38.9(3) . . . . ?
B8 B9 B12 B10 140.6(3) . . . . ?
B8 B9 B12 B11 102.7(3) . . . . ?
B8 B12 B11 C2 2.5(4) . . . . ?
B8 B12 B11 B7 -36.6(3) . . . . ?
B8 B12 B11 B10 101.6(3) . . . . ?
B8 B12 B11 B6 65.6(4) . . . . ?
B4' C1' B11' B10' 102.9(3) . . . . ?
B4' C1' B11' B6' 143.2(3) . . . . ?
B4' C1' B11' B12' 40.4(3) . . . . ?
B4' C1' B6' C2' 102.2(3) . . . . ?
B4' C1' B6' B11' -36.3(3) . . . . ?
B4' C1' B6' B10' 3.9(4) . . . . ?
B4' C1' B6' B5' 66.5(4) . . . . ?
B4' B11' B10' B6' 102.6(3) . . . . ?
B4' B11' B10' B5' 64.5(4) . . . . ?
B4' B11' B10' B9' 1.6(4) . . . . ?
B4' B11' B10' B12' -36.2(3) . . . . ?
B4' B11' B6' C2' -0.9(4) . . . . ?
B4' B11' B6' C1' 33.2(3) . . . . ?
B4' B11' B6' B10' -100.4(3) . . . . ?
B4' B11' B6' B5' -61.6(4) . . . . ?
B4' B11' B12' B8' 37.9(3) . . . . ?
B4' B11' B12' B10' 139.6(3) . . . . ?
B4' B11' B12' B9' 101.7(3) . . . . ?
B4' B8' B7' Co3 -49.3(2) . . . . ?
B4' B8' B7' C2' 2.1(4) . . . . ?
B4' B8' B7' B5' 63.8(4) . . . . ?
B4' B8' B7' B9' 100.1(3) . . . . ?
B4' B8' B9' B10' 1.3(4) . . . . ?
B4' B8' B9' B7' -99.5(3) . . . . ?
B4' B8' B9' B5' -62.7(4) . . . . ?
B4' B8' B9' B12' 36.9(3) . . . . ?
B4' B8' B12' B11' -38.2(3) . . . . ?
B4' B8' B12' B10' -102.1(4) . . . . ?
B4' B8' B12' B9' -138.0(3) . . . . ?
B10' B11' B4' Co3 -71.7(4) . . . . ?
B10' B11' B4' C1' -97.0(3) . . . . ?
B10' B11' B4' B8' -0.8(4) . . . . ?
B10' B11' B4' B12' 36.4(3) . . . . ?
B10' B11' B6' C2' 99.5(3) . . . . ?
B10' B11' B6' C1' 133.6(3) . . . . ?
B10' B11' B6' B5' 38.8(3) . . . . ?
B10' B11' B12' B8' -101.7(3) . . . . ?
B10' B11' B12' B4' -139.6(3) . . . . ?
B10' B11' B12' B9' -37.9(3) . . . . ?
B10' B6' B5' C2' 133.0(3) . . . . ?
B10' B6' B5' B7' 100.4(3) . . . . ?
B10' B6' B5' B9' 36.8(3) . . . . ?
B10' B5' B9' B8' 101.5(3) . . . . ?
B10' B5' B9' B7' 138.4(3) . . . . ?
B10' B5' B9' B12' 37.4(3) . . . . ?
B10' B9' B12' B11' 37.8(3) . . . . ?
B10' B9' B12' B8' 140.4(3) . . . . ?
B10' B9' B12' B4' 102.6(4) . . . . ?
B6' C2' C1' Co3 -158.3(3) . . . . ?
B6' C2' C1' C4 99.0(4) . . . . ?
B6' C2' C1' B11' -38.9(3) . . . . ?
B6' C2' C1' B4' -107.8(3) . . . . ?
B6' C2' B7' Co3 118.9(3) . . . . ?
B6' C2' B7' B8' 67.4(3) . . . . ?
B6' C2' B7' B5' -35.1(3) . . . . ?
B6' C2' B7' B9' 4.6(4) . . . . ?
B6' C2' B5' B10' 40.9(3) . . . . ?
B6' C2' B5' B7' 143.3(3) . . . . ?
B6' C2' B5' B9' 103.6(3) . . . . ?
B6' C1' B11' B4' -143.2(3) . . . . ?
B6' C1' B11' B10' -40.3(3) . . . . ?
B6' C1' B11' B12' -102.8(3) . . . . ?
B6' C1' B4' Co3 -119.1(3) . . . . ?
B6' C1' B4' B11' 35.8(3) . . . . ?
B6' C1' B4' B8' -66.0(3) . . . . ?
B6' C1' B4' B12' -3.9(4) . . . . ?
B6' B11' B4' Co3 -8.3(4) . . . . ?
B6' B11' B4' C1' -33.6(3) . . . . ?
B6' B11' B4' B8' 62.6(4) . . . . ?
B6' B11' B4' B12' 99.8(3) . . . . ?
B6' B11' B10' B5' -38.1(3) . . . . ?
B6' B11' B10' B9' -101.0(3) . . . . ?
B6' B11' B10' B12' -138.8(3) . . . . ?
B6' B11' B12' B8' -65.1(4) . . . . ?
B6' B11' B12' B4' -102.9(3) . . . . ?
B6' B11' B12' B10' 36.7(3) . . . . ?
B6' B11' B12' B9' -1.2(4) . . . . ?
B6' B10' B5' C2' -41.1(3) . . . . ?
B6' B10' B5' B7' -102.2(3) . . . . ?
B6' B10' B5' B9' -139.3(3) . . . . ?
B6' B10' B9' B8' -65.8(4) . . . . ?
B6' B10' B9' B7' -1.4(4) . . . . ?
B6' B10' B9' B5' 36.2(3) . . . . ?
B6' B10' B9' B12' -101.7(3) . . . . ?
B6' B10' B12' B11' -37.3(3) . . . . ?
B6' B10' B12' B8' 64.5(4) . . . . ?
B6' B10' B12' B4' -0.2(4) . . . . ?
B6' B10' B12' B9' 100.4(3) . . . . ?
B6' B5' B9' B8' 65.0(4) . . . . ?
B6' B5' B9' B10' -36.5(3) . . . . ?
B6' B5' B9' B7' 101.9(3) . . . . ?
B6' B5' B9' B12' 0.9(4) . . . . ?
B7' C2' C1' Co3 -51.2(2) . . . . ?
B7' C2' C1' C4 -153.9(3) . . . . ?
B7' C2' C1' B11' 68.1(4) . . . . ?
B7' C2' C1' B4' -0.8(4) . . . . ?
B7' C2' C1' B6' 107.0(3) . . . . ?
B7' C2' B6' C1' -102.4(3) . . . . ?
B7' C2' B6' B11' -67.4(4) . . . . ?
B7' C2' B6' B10' -5.5(4) . . . . ?
B7' C2' B6' B5' 35.8(3) . . . . ?
B7' C2' B5' B10' -102.4(3) . . . . ?
B7' C2' B5' B6' -143.3(3) . . . . ?
B7' C2' B5' B9' -39.7(3) . . . . ?
B7' B8' B4' Co3 49.8(2) . . . . ?
B7' B8' B4' C1' -2.5(3) . . . . ?
B7' B8' B4' B11' -62.3(3) . . . . ?
B7' B8' B4' B12' -99.1(3) . . . . ?
B7' B8' B9' B10' 100.8(3) . . . . ?
B7' B8' B9' B5' 36.9(3) . . . . ?
B7' B8' B9' B12' 136.5(3) . . . . ?
B7' B8' B12' B11' 61.9(4) . . . . ?
B7' B8' B12' B4' 100.1(3) . . . . ?
B7' B8' B12' B10' -2.0(4) . . . . ?
B7' B8' B12' B9' -37.9(3) . . . . ?
B7' B5' B9' B8' -36.9(3) . . . . ?
B7' B5' B9' B10' -138.4(3) . . . . ?
B7' B5' B9' B12' -100.9(3) . . . . ?
B7' B9' B12' B11' -63.6(4) . . . . ?
B7' B9' B12' B8' 39.0(3) . . . . ?
B7' B9' B12' B4' 1.2(4) . . . . ?
B7' B9' B12' B10' -101.4(3) . . . . ?
B5 C1 B4 Co3 -154.6(2) . . . . ?
B5 C1 B4 B8 -101.9(3) . . . . ?
B5 C1 B4 B9 -40.2(3) . . . . ?
B5 C1 B6 C2 138.5(3) . . . . ?
B5 C1 B6 B10 40.5(3) . . . . ?
B5 C1 B6 B11 103.3(3) . . . . ?
B5 B4 B8 Co3 -113.2(3) . . . . ?
B5 B4 B8 B7 -63.5(3) . . . . ?
B5 B4 B8 B9 35.8(3) . . . . ?
B5 B4 B8 B12 -1.5(4) . . . . ?
B5 B4 B9 B8 -139.5(3) . . . . ?
B5 B4 B9 B10 -36.9(3) . . . . ?
B5 B4 B9 B12 -100.8(4) . . . . ?
B5 B10 B6 C2 -97.1(3) . . . . ?
B5 B10 B6 C1 -39.5(3) . . . . ?
B5 B10 B6 B11 -137.3(3) . . . . ?
B5 B10 B9 B4 37.3(3) . . . . ?
B5 B10 B9 B8 102.5(3) . . . . ?
B5 B10 B9 B12 138.6(3) . . . . ?
B5 B10 B12 B7 62.7(4) . . . . ?
B5 B10 B12 B8 -1.5(5) . . . . ?
B5 B10 B12 B9 -37.1(3) . . . . ?
B5 B10 B12 B11 100.5(4) . . . . ?
B5 B10 B11 C2 -3.1(4) . . . . ?
B5 B10 B11 B7 -64.0(4) . . . . ?
B5 B10 B11 B6 38.5(3) . . . . ?
B5 B10 B11 B12 -101.2(3) . . . . ?
B5 B6 B11 C2 94.3(3) . . . . ?
B5 B6 B11 B7 61.4(4) . . . . ?
B5 B6 B11 B10 -38.1(3) . . . . ?
B5 B6 B11 B12 -2.1(4) . . . . ?
B5 B9 B12 B7 -64.7(4) . . . . ?
B5 B9 B12 B8 -103.6(3) . . . . ?
B5 B9 B12 B10 37.0(3) . . . . ?
B5 B9 B12 B11 -0.9(4) . . . . ?
B5' C2' C1' Co3 -119.5(3) . . . . ?
B5' C2' C1' C4 137.8(4) . . . . ?
B5' C2' C1' B11' -0.1(4) . . . . ?
B5' C2' C1' B4' -69.0(3) . . . . ?
B5' C2' C1' B6' 38.8(3) . . . . ?
B5' C2' B6' C1' -138.1(3) . . . . ?
B5' C2' B6' B11' -103.1(3) . . . . ?
B5' C2' B6' B10' -41.2(3) . . . . ?
B5' C2' B7' Co3 154.0(2) . . . . ?
B5' C2' B7' B8' 102.4(3) . . . . ?
B5' C2' B7' B9' 39.7(3) . . . . ?
B5' B10' B6' C2' 40.1(3) . . . . ?
B5' B10' B6' C1' 97.7(3) . . . . ?
B5' B10' B6' B11' 136.8(3) . . . . ?
B5' B10' B9' B8' -101.9(3) . . . . ?
B5' B10' B9' B7' -37.5(3) . . . . ?
B5' B10' B9' B12' -137.8(3) . . . . ?
B5' B10' B12' B11' -100.2(3) . . . . ?
B5' B10' B12' B8' 1.5(4) . . . . ?
B5' B10' B12' B4' -63.1(4) . . . . ?
B5' B10' B12' B9' 37.4(3) . . . . ?
B5' B7' B9' B8' 139.4(3) . . . . ?
B5' B7' B9' B10' 37.3(3) . . . . ?
B5' B7' B9' B12' 100.5(3) . . . . ?
B5' B9' B12' B11' 0.2(4) . . . . ?
B5' B9' B12' B8' 102.9(3) . . . . ?
B5' B9' B12' B4' 65.0(4) . . . . ?
B5' B9' B12' B10' -37.6(3) . . . . ?
B9' B8' B4' Co3 111.8(3) . . . . ?
B9' B8' B4' C1' 59.5(3) . . . . ?
B9' B8' B4' B11' -0.3(4) . . . . ?
B9' B8' B4' B12' -37.0(3) . . . . ?
B9' B8' B7' Co3 -149.4(3) . . . . ?
B9' B8' B7' C2' -98.0(3) . . . . ?
B9' B8' B7' B5' -36.3(3) . . . . ?
B9' B8' B12' B11' 99.8(3) . . . . ?
B9' B8' B12' B4' 138.0(3) . . . . ?
B9' B8' B12' B10' 35.9(3) . . . . ?
B9' B10' B6' C2' 3.9(4) . . . . ?
B9' B10' B6' C1' 61.5(4) . . . . ?
B9' B10' B6' B11' 100.6(3) . . . . ?
B9' B10' B6' B5' -36.2(3) . . . . ?
B9' B10' B5' C2' 98.2(3) . . . . ?
B9' B10' B5' B6' 139.3(3) . . . . ?
B9' B10' B5' B7' 37.2(3) . . . . ?
B9' B10' B12' B11' -137.6(3) . . . . ?
B9' B10' B12' B8' -35.9(3) . . . . ?
B9' B10' B12' B4' -100.5(3) . . . . ?
B9' B7' B5' C2' -134.3(3) . . . . ?
B9' B7' B5' B10' -37.5(3) . . . . ?
B9' B7' B5' B6' -101.0(3) . . . . ?
B10 B5 B6 C2 98.8(3) . . . . ?
B10 B5 B6 C1 133.0(3) . . . . ?
B10 B5 B6 B11 38.6(3) . . . . ?
B10 B5 B9 B4 -139.1(3) . . . . ?
B10 B5 B9 B8 -101.9(4) . . . . ?
B10 B5 B9 B12 -37.1(3) . . . . ?
B10 B6 B11 C2 132.5(3) . . . . ?
B10 B6 B11 B7 99.6(3) . . . . ?
B10 B6 B11 B12 36.0(3) . . . . ?
B10 B9 B12 B7 -101.8(3) . . . . ?
B10 B9 B12 B8 -140.6(3) . . . . ?
B10 B9 B12 B11 -38.0(3) . . . . ?
B10 B12 B11 C2 -99.1(3) . . . . ?
B10 B12 B11 B7 -138.2(3) . . . . ?
B10 B12 B11 B6 -36.0(3) . . . . ?
B6 C2 C1 Co3 -158.4(3) . . . . ?
B6 C2 C1 C3 99.3(4) . . . . ?
B6 C2 C1 B4 -107.9(3) . . . . ?
B6 C2 C1 B5 -39.0(3) . . . . ?
B6 C2 B7 Co3 119.0(3) . . . . ?
B6 C2 B7 B8 66.7(4) . . . . ?
B6 C2 B7 B12 4.0(4) . . . . ?
B6 C2 B7 B11 -35.7(3) . . . . ?
B6 C2 B11 B7 142.9(3) . . . . ?
B6 C2 B11 B10 41.1(3) . . . . ?
B6 C2 B11 B12 103.0(3) . . . . ?
B6 C1 B4 Co3 -118.9(3) . . . . ?
B6 C1 B4 B8 -66.2(3) . . . . ?
B6 C1 B4 B5 35.7(3) . . . . ?
B6 C1 B4 B9 -4.5(4) . . . . ?
B6 C1 B5 B4 -143.3(3) . . . . ?
B6 C1 B5 B10 -40.5(3) . . . . ?
B6 C1 B5 B9 -102.7(3) . . . . ?
B6 B5 B10 B9 -138.5(3) . . . . ?
B6 B5 B10 B12 -101.4(4) . . . . ?
B6 B5 B10 B11 -37.9(3) . . . . ?
B6 B5 B9 B4 -102.4(3) . . . . ?
B6 B5 B9 B8 -65.1(4) . . . . ?
B6 B5 B9 B10 36.7(3) . . . . ?
B6 B5 B9 B12 -0.4(4) . . . . ?
B6 B10 B9 B4 -0.3(4) . . . . ?
B6 B10 B9 B8 64.9(4) . . . . ?
B6 B10 B9 B5 -37.7(3) . . . . ?
B6 B10 B9 B12 100.9(4) . . . . ?
B6 B10 B12 B7 -1.7(4) . . . . ?
B6 B10 B12 B8 -65.9(4) . . . . ?
B6 B10 B12 B9 -101.5(4) . . . . ?
B6 B10 B12 B11 36.0(3) . . . . ?
B6 B10 B11 C2 -41.6(3) . . . . ?
B6 B10 B11 B7 -102.4(3) . . . . ?
B6 B10 B11 B12 -139.7(3) . . . . ?
B12' B11' B4' Co3 -108.1(3) . . . . ?
B12' B11' B4' C1' -133.4(3) . . . . ?
B12' B11' B4' B8' -37.3(3) . . . . ?
B12' B11' B10' B6' 138.8(3) . . . . ?
B12' B11' B10' B5' 100.6(4) . . . . ?
B12' B11' B10' B9' 37.8(3) . . . . ?
B12' B11' B6' C2' 62.5(4) . . . . ?
B12' B11' B6' C1' 96.6(3) . . . . ?
B12' B11' B6' B10' -37.0(3) . . . . ?
B12' B11' B6' B5' 1.8(4) . . . . ?
B12' B8' B4' Co3 148.9(3) . . . . ?
B12' B8' B4' C1' 96.5(3) . . . . ?
B12' B8' B4' B11' 36.7(3) . . . . ?
B12' B8' B7' Co3 -111.3(3) . . . . ?
B12' B8' B7' C2' -59.9(4) . . . . ?
B12' B8' B7' B5' 1.8(4) . . . . ?
B12' B8' B7' B9' 38.1(3) . . . . ?
B12' B8' B9' B10' -35.6(3) . . . . ?
B12' B8' B9' B7' -136.5(3) . . . . ?
B12' B8' B9' B5' -99.6(3) . . . . ?
B12' B10' B6' C2' -59.7(4) . . . . ?
B12' B10' B6' C1' -2.1(4) . . . . ?
B12' B10' B6' B11' 37.0(3) . . . . ?
B12' B10' B6' B5' -99.8(3) . . . . ?
B12' B10' B5' C2' 60.6(4) . . . . ?
B12' B10' B5' B6' 101.7(3) . . . . ?
B12' B10' B5' B7' -0.4(4) . . . . ?
B12' B10' B5' B9' -37.6(3) . . . . ?
B12' B10' B9' B8' 35.9(3) . . . . ?
B12' B10' B9' B7' 100.3(3) . . . . ?
B12' B10' B9' B5' 137.8(3) . . . . ?
B9 B4 B8 Co3 -149.1(3) . . . . ?
B9 B4 B8 B7 -99.4(3) . . . . ?
B9 B4 B8 B12 -37.4(3) . . . . ?
B9 B4 B5 C1 132.9(3) . . . . ?
B9 B4 B5 B10 36.7(3) . . . . ?
B9 B4 B5 B6 99.7(3) . . . . ?
B9 B8 B12 B7 -136.5(3) . . . . ?
B9 B8 B12 B10 -35.5(3) . . . . ?
B9 B8 B12 B11 -99.8(3) . . . . ?
B9 B5 B10 B6 138.5(3) . . . . ?
B9 B5 B10 B12 37.1(3) . . . . ?
B9 B5 B10 B11 100.6(3) . . . . ?
B9 B5 B6 C2 61.8(3) . . . . ?
B9 B5 B6 C1 96.0(3) . . . . ?
B9 B5 B6 B10 -37.1(3) . . . . ?
B9 B5 B6 B11 1.5(4) . . . . ?
B9 B10 B6 C2 -59.8(4) . . . . ?
B9 B10 B6 C1 -2.2(4) . . . . ?
B9 B10 B6 B5 37.3(3) . . . . ?
B9 B10 B6 B11 -99.9(3) . . . . ?
B9 B10 B12 B7 99.8(3) . . . . ?
B9 B10 B12 B8 35.6(3) . . . . ?
B9 B10 B12 B11 137.6(3) . . . . ?
B9 B10 B11 C2 60.2(4) . . . . ?
B9 B10 B11 B7 -0.6(4) . . . . ?
B9 B10 B11 B6 101.8(3) . . . . ?
B9 B10 B11 B12 -37.8(3) . . . . ?
B9 B12 B11 C2 -61.2(4) . . . . ?
B9 B12 B11 B7 -100.4(3) . . . . ?
B9 B12 B11 B10 37.8(3) . . . . ?
B9 B12 B11 B6 1.9(4) . . . . ?
B12 B7 B8 Co3 149.4(3) . . . . ?
B12 B7 B8 B4 99.9(3) . . . . ?
B12 B7 B8 B9 38.0(3) . . . . ?
B12 B7 B11 C2 -134.0(3) . . . . ?
B12 B7 B11 B10 -37.2(3) . . . . ?
B12 B7 B11 B6 -100.3(4) . . . . ?
B12 B8 B9 B4 137.3(3) . . . . ?
B12 B8 B9 B5 100.1(4) . . . . ?
B12 B8 B9 B10 35.8(3) . . . . ?
B12 B10 B6 C2 3.9(4) . . . . ?
B12 B10 B6 C1 61.5(4) . . . . ?
B12 B10 B6 B5 101.0(4) . . . . ?
B12 B10 B6 B11 -36.3(3) . . . . ?
B12 B10 B9 B4 -101.3(3) . . . . ?
B12 B10 B9 B8 -36.1(3) . . . . ?
B12 B10 B9 B5 -138.6(3) . . . . ?
B12 B10 B11 C2 98.1(3) . . . . ?
B12 B10 B11 B7 37.2(3) . . . . ?
B12 B10 B11 B6 139.7(3) . . . . ?
B11 C2 C1 Co3 -119.8(3) . . . . ?
B11 C2 C1 C3 137.9(3) . . . . ?
B11 C2 C1 B4 -69.3(3) . . . . ?
B11 C2 C1 B5 -0.3(4) . . . . ?
B11 C2 C1 B6 38.6(3) . . . . ?
B11 C2 B7 Co3 154.7(3) . . . . ?
B11 C2 B7 B8 102.4(3) . . . . ?
B11 C2 B7 B12 39.8(3) . . . . ?
B11 C2 B6 C1 -138.6(3) . . . . ?
B11 C2 B6 B5 -103.4(3) . . . . ?
B11 C2 B6 B10 -41.7(3) . . . . ?
B11 B7 B8 Co3 113.3(3) . . . . ?
B11 B7 B8 B4 63.7(3) . . . . ?
B11 B7 B8 B9 1.8(4) . . . . ?
B11 B7 B8 B12 -36.1(3) . . . . ?
B11 B7 B12 B8 139.7(3) . . . . ?
B11 B7 B12 B10 37.6(3) . . . . ?
B11 B7 B12 B9 101.0(3) . . . . ?
B11 B10 B6 C2 40.2(3) . . . . ?
B11 B10 B6 C1 97.8(3) . . . . ?
B11 B10 B6 B5 137.3(3) . . . . ?
B11 B10 B9 B4 -63.4(4) . . . . ?
B11 B10 B9 B8 1.8(4) . . . . ?
B11 B10 B9 B5 -100.7(3) . . . . ?
B11 B10 B9 B12 37.9(3) . . . . ?
B11 B10 B12 B7 -37.7(3) . . . . ?
B11 B10 B12 B8 -102.0(3) . . . . ?
B11 B10 B12 B9 -137.6(3) . . . . ?

loop_
_exptl_oxdiff_crystal_face_indexfrac_h
_exptl_oxdiff_crystal_face_indexfrac_k
_exptl_oxdiff_crystal_face_indexfrac_l
_exptl_oxdiff_crystal_face_x
_exptl_oxdiff_crystal_face_y
_exptl_oxdiff_crystal_face_z
1.0002 -1.9946 -0.0006 0.0344 0.1070 -0.1290
-2.0039 0.9843 1.9990 -0.0774 -0.2972 -0.0908
-1.0002 1.9946 0.0006 -0.0344 -0.1070 0.1290
4.6465 1.0653 -6.8391 0.1892 0.7794 0.5973
-9.3397 -9.3416 0.1129 -0.8300 0.2000 -0.5206
-11.1143 0.0522 -4.1464 -0.8835 0.2113 0.4180
10.8977 -0.6522 4.2959 0.8607 -0.2058 -0.4656
8.4525 10.0139 -0.7000 0.7657 -0.1848 0.6161
-2.3948 9.7505 -4.6263 -0.0995 0.0222 0.9948
-6.7192 6.9854 4.9622 -0.2329 -0.9703 0.0649
11.1214 6.8279 1.5121 0.9483 -0.2279 0.2209
-13.2641 -1.8599 0.8429 -0.9545 -0.2826 -0.0956
13.2184 2.0386 -0.9189 0.9527 0.2820 0.1131
12.9458 -2.9494 1.2094 0.8919 0.2652 -0.3662
-8.8708 4.7332 4.8169 -0.4299 -0.9016 -0.0471
2.6675 9.2113 4.9295 0.4723 -0.8699 0.1420
-10.9383 6.0781 -2.5512 -0.7238 -0.2162 0.6553
12.0928 0.9583 -3.2003 0.8000 0.5491 0.2420
12.7788 -3.2720 -1.4445 0.8123 0.5590 -0.1666
